data_7219367
loop_
_publ_author_name
'Tomiyasu, Hirotsugu'
'Zhao, Jiang-Lin'
'Ni, Xin-Long'
'zeng, xi'
'Elsegood, Mark Robert James'
'Jones, Beth'
'Redshaw, Carl'
'Teat, Simon'
'Yamato, Takehiko'

_publ_section_title
;
 Positive and negative allosteric effects of thiacalix[4]arene-based
 receptors having urea and crown--ether moieties
;
_journal_name_full 'RSC Adv.'
_journal_paper_doi 10.1039/C4RA15905E
_journal_year 2015
_chemical_formula_moiety 'C68 H84 N6 O11 S4, 0.5(H2 O), 1.5(C H Cl3)'
_chemical_formula_sum 'C69.5 H86.5 Cl4.5 N6 O11.5 S4'
_chemical_formula_weight 1477.71
_chemical_melting_point 479.0(10)
_chemical_name_systematic
; 
 ? 
;
_space_group_crystal_system monoclinic
_space_group_IT_number 14
_space_group_name_Hall '-P 2yn'
_space_group_name_H-M_alt 'P 1 21/n 1'
_symmetry_space_group_name_Hall '-P 2yn'
_symmetry_space_group_name_H-M 'P 1 21/n 1'
_atom_sites_solution_hydrogens mixed
_atom_sites_solution_primary direct
_atom_sites_solution_secondary difmap
_audit_creation_method SHELXL-2013
_audit_update_record
;
2014-10-09 deposited with the CCDC.
2015-01-22 downloaded from the CCDC.
;
_cell_angle_alpha 90
_cell_angle_beta 91.5063(12)
_cell_angle_gamma 90
_cell_formula_units_Z 8
_cell_length_a 18.8935(13)
_cell_length_b 23.9302(16)
_cell_length_c 33.589(2)
_cell_measurement_reflns_used 23432
_cell_measurement_temperature 210(2)
_cell_measurement_theta_max 25.93
_cell_measurement_theta_min 2.26
_cell_volume 15181.2(17)
_computing_cell_refinement 'Bruker SAINT'
_computing_data_collection 'Bruker APEX 2'
_computing_data_reduction 'Bruker SAINT'
_computing_molecular_graphics 'Bruker SHELXTL'
_computing_publication_material 'Bruker SHELXTL'
_computing_structure_refinement 'SHELXL-2013 (Sheldrick, 2013)'
_computing_structure_solution 'SHELXS-97 (Sheldrick, 2008)'
_diffrn_ambient_temperature 210(2)
_diffrn_measured_fraction_theta_full 1.000
_diffrn_measured_fraction_theta_max 0.994
_diffrn_measurement_device_type 'Bruker APEX 2 CCD diffractometer'
_diffrn_measurement_method '\w rotation with narrow frames'
_diffrn_radiation_type MoK\a
_diffrn_radiation_wavelength 0.71073
_diffrn_reflns_av_R_equivalents 0.0487
_diffrn_reflns_av_unetI/netI 0.0486
_diffrn_reflns_Laue_measured_fraction_full 1.000
_diffrn_reflns_Laue_measured_fraction_max 0.994
_diffrn_reflns_limit_h_max 23
_diffrn_reflns_limit_h_min -23
_diffrn_reflns_limit_k_max 29
_diffrn_reflns_limit_k_min -29
_diffrn_reflns_limit_l_max 42
_diffrn_reflns_limit_l_min -42
_diffrn_reflns_number 134900
_diffrn_reflns_point_group_measured_fraction_full 1.000
_diffrn_reflns_point_group_measured_fraction_max 0.994
_diffrn_reflns_theta_full 25.242
_diffrn_reflns_theta_max 26.479
_diffrn_reflns_theta_min 1.373
_diffrn_source 'fine-focus sealed tube'
_diffrn_standards_decay_% 0
_diffrn_standards_interval_count 0
_diffrn_standards_interval_time 0
_diffrn_standards_number 0
_exptl_absorpt_coefficient_mu 0.344
_exptl_absorpt_correction_T_max 0.898
_exptl_absorpt_correction_T_min 0.792
_exptl_absorpt_correction_type multi-scan
_exptl_absorpt_process_details 'SADABS v2012/1, Sheldrick, G.M., (2012)'
_exptl_crystal_colour colourless
_exptl_crystal_density_diffrn 1.293
_exptl_crystal_description block
_exptl_crystal_F_000 6224
_exptl_crystal_recrystallization_method 'Re-crystallisation from solvent: chloroform'
_exptl_crystal_size_max 0.710
_exptl_crystal_size_mid 0.540
_exptl_crystal_size_min 0.320
_platon_squeeze_details
;
One chloroform in each of the smaller voids, two in the larger
ones. 8 squeezed per unit cell in total.
;
_refine_diff_density_max 0.564
_refine_diff_density_min -0.426
_refine_diff_density_rms 0.053
_refine_ls_extinction_method none
_refine_ls_goodness_of_fit_ref 1.054
_refine_ls_hydrogen_treatment mixed
_refine_ls_matrix_type full
_refine_ls_number_parameters 1903
_refine_ls_number_reflns 31218
_refine_ls_number_restraints 465
_refine_ls_restrained_S_all 2.451
_refine_ls_R_factor_all 0.0908
_refine_ls_R_factor_gt 0.0564
_refine_ls_shift/su_max 0.001
_refine_ls_shift/su_mean 0.000
_refine_ls_structure_factor_coef Fsqd
_refine_ls_weighting_details 'w=1/[\s^2^(Fo^2^)+(0.0991P)^2^] where P=(Fo^2^+2Fc^2^)/3'
_refine_ls_weighting_scheme calc
_refine_ls_wR_factor_gt 0.1578
_refine_ls_wR_factor_ref 0.1732
_reflns_Friedel_coverage 0.000
_reflns_number_gt 19539
_reflns_number_total 31218
_reflns_threshold_expression 'I > 2\s(I)'
_cod_data_source_file c4ra15905e2.cif
_cod_data_source_block 4b
_cod_depositor_comments
;
The following automatic conversions were performed:

'_chemical_melting_point' value '478-480' was changed to '479.0(10)'
- the average value was taken and precision was estimated.

Automatic conversion script
Id: cif_fix_values 3008 2015-01-20 13:52:24Z robertas 
;
_cod_original_formula_sum 'C69.50 H86.50 Cl4.50 N6 O11.50 S4'
_cod_database_code 7219367
_shelx_space_group_comment
; 
The symmetry employed for this shelxl refinement is uniquely defined 
by the following loop, which should always be used as a source of 
symmetry information in preference to the above space-group names. 
They are only intended as comments. 
;
_shelx_estimated_absorpt_t_min 0.792
_shelx_estimated_absorpt_t_max 0.898
_shelxl_version_number 2013-4

loop_
_space_group_symop_operation_xyz
'x, y, z'
'-x+1/2, y+1/2, -z+1/2'
'-x, -y, -z'
'x-1/2, -y-1/2, z-1/2'

loop_
_atom_site_label
_atom_site_type_symbol
_atom_site_fract_x
_atom_site_fract_y
_atom_site_fract_z
_atom_site_U_iso_or_equiv
_atom_site_adp_type
_atom_site_occupancy
_atom_site_site_symmetry_order
_atom_site_calc_flag
_atom_site_refinement_flags_posn
_atom_site_refinement_flags_adp
_atom_site_refinement_flags_occupancy
_atom_site_disorder_assembly
_atom_site_disorder_group
O1 O 0.64894(9) 0.24644(7) 0.26341(5) 0.0404(4) Uani 1 1 d . . . . .
C1 C 0.71667(13) 0.22511(10) 0.26172(7) 0.0371(6) Uani 1 1 d . . . . .
C2 C 0.73268(13) 0.17732(11) 0.28437(7) 0.0387(6) Uani 1 1 d . . . . .
C3 C 0.80016(14) 0.15505(11) 0.28528(7) 0.0433(6) Uani 1 1 d . . . . .
H3A H 0.8096 0.1233 0.3011 0.052 Uiso 1 1 calc DR U . . .
C4 C 0.85475(14) 0.17816(12) 0.26351(8) 0.0460(6) Uani 1 1 d . . . . .
C5 C 0.83745(14) 0.22277(11) 0.23917(8) 0.0450(6) Uani 1 1 d . . . . .
H5A H 0.8727 0.2382 0.2233 0.054 Uiso 1 1 calc R U . . .
O5 O 0.58740(14) 0.36102(9) 0.32237(7) 0.0735(7) Uani 1 1 d . . . . .
C6 C 0.76920(13) 0.24606(11) 0.23720(7) 0.0412(6) Uani 1 1 d . . . . .
C7 C 0.93137(15) 0.15726(14) 0.26676(10) 0.0603(8) Uani 1 1 d D U . . .
C8 C 0.9367(4) 0.1004(2) 0.2877(2) 0.0663(17) Uani 0.799(15) 1 d D U P A 1
H8A H 0.9854 0.0876 0.2877 0.100 Uiso 0.799(15) 1 calc R U P A 1
H8B H 0.9067 0.0736 0.2737 0.100 Uiso 0.799(15) 1 calc R U P A 1
H8C H 0.9215 0.1042 0.3149 0.100 Uiso 0.799(15) 1 calc R U P A 1
C9 C 0.9595(4) 0.1479(4) 0.22413(18) 0.096(3) Uani 0.799(15) 1 d D U P A 1
H9A H 1.0085 0.1359 0.2259 0.144 Uiso 0.799(15) 1 calc R U P A 1
H9B H 0.9561 0.1825 0.2092 0.144 Uiso 0.799(15) 1 calc R U P A 1
H9C H 0.9313 0.1193 0.2107 0.144 Uiso 0.799(15) 1 calc R U P A 1
C10 C 0.9751(4) 0.1994(3) 0.2908(3) 0.101(2) Uani 0.799(15) 1 d D U P A 1
H10A H 1.0248 0.1893 0.2902 0.152 Uiso 0.799(15) 1 calc R U P A 1
H10B H 0.9599 0.1995 0.3182 0.152 Uiso 0.799(15) 1 calc R U P A 1
H10C H 0.9685 0.2364 0.2795 0.152 Uiso 0.799(15) 1 calc R U P A 1
C8X C 0.9379(19) 0.0938(6) 0.2693(11) 0.084(7) Uani 0.201(15) 1 d D U P A 2
H8D H 0.9875 0.0834 0.2697 0.126 Uiso 0.201(15) 1 calc R U P A 2
H8E H 0.9140 0.0770 0.2464 0.126 Uiso 0.201(15) 1 calc R U P A 2
H8F H 0.9163 0.0807 0.2935 0.126 Uiso 0.201(15) 1 calc R U P A 2
C9X C 0.9789(10) 0.1806(11) 0.2342(7) 0.064(6) Uani 0.201(15) 1 d D U P A 2
H9D H 1.0229 0.1596 0.2340 0.096 Uiso 0.201(15) 1 calc R U P A 2
H9E H 0.9892 0.2196 0.2396 0.096 Uiso 0.201(15) 1 calc R U P A 2
H9F H 0.9548 0.1773 0.2085 0.096 Uiso 0.201(15) 1 calc R U P A 2
C10X C 0.9570(14) 0.1825(15) 0.3077(6) 0.090(7) Uani 0.201(15) 1 d D U P A 2
H10D H 1.0079 0.1778 0.3108 0.134 Uiso 0.201(15) 1 calc R U P A 2
H10E H 0.9338 0.1632 0.3291 0.134 Uiso 0.201(15) 1 calc R U P A 2
H10F H 0.9453 0.2219 0.3085 0.134 Uiso 0.201(15) 1 calc R U P A 2
S1 S 0.76284(4) 0.30560(3) 0.20582(2) 0.04854(18) Uani 1 1 d . . . . .
O2 O 0.69468(9) 0.20952(7) 0.15722(5) 0.0440(4) Uani 1 1 d . . . . .
C11 C 0.65496(14) 0.25795(10) 0.15862(7) 0.0394(6) Uani 1 1 d . . . . .
C12 C 0.67874(13) 0.30330(11) 0.18184(7) 0.0393(6) Uani 1 1 d . . . . .
C13 C 0.63803(14) 0.35166(11) 0.18357(7) 0.0428(6) Uani 1 1 d . . . . .
H13 H 0.6557 0.3824 0.1981 0.051 Uiso 1 1 calc R U . . .
C14 C 0.57204(14) 0.35597(11) 0.16452(7) 0.0415(6) Uani 1 1 d . . . . .
C15 C 0.54891(15) 0.30982(11) 0.14264(7) 0.0431(6) Uani 1 1 d . . . . .
H15 H 0.5038 0.3110 0.1301 0.052 Uiso 1 1 calc R U . . .
C16 C 0.58996(14) 0.26196(11) 0.13854(7) 0.0400(6) Uani 1 1 d . . . . .
C17 C 0.52957(16) 0.41046(12) 0.16877(8) 0.0504(7) Uani 1 1 d . . . . .
C18 C 0.52059(18) 0.42434(15) 0.21247(9) 0.0640(9) Uani 1 1 d . . . . .
H18A H 0.4906 0.4570 0.2148 0.096 Uiso 1 1 calc R U . . .
H18B H 0.5666 0.4319 0.2248 0.096 Uiso 1 1 calc R U . . .
H18C H 0.4989 0.3929 0.2257 0.096 Uiso 1 1 calc R U . . .
C19 C 0.45409(19) 0.40391(14) 0.15034(10) 0.0708(10) Uani 1 1 d . . . . .
H19A H 0.4571 0.3950 0.1223 0.106 Uiso 1 1 calc R U . . .
H19B H 0.4282 0.4386 0.1533 0.106 Uiso 1 1 calc R U . . .
H19C H 0.4296 0.3741 0.1638 0.106 Uiso 1 1 calc R U . . .
C20 C 0.5681(2) 0.45731(14) 0.14855(12) 0.0863(13) Uani 1 1 d . . . . .
H20A H 0.5724 0.4487 0.1205 0.129 Uiso 1 1 calc R U . . .
H20B H 0.6150 0.4615 0.1607 0.129 Uiso 1 1 calc R U . . .
H20C H 0.5419 0.4918 0.1514 0.129 Uiso 1 1 calc R U . . .
S2 S 0.55916(4) 0.21419(3) 0.10158(2) 0.04922(18) Uani 1 1 d . . . . .
O3 O 0.52605(9) 0.15987(7) 0.18123(5) 0.0438(4) Uani 1 1 d . . . . .
C21 C 0.55247(13) 0.12361(11) 0.15338(7) 0.0394(6) Uani 1 1 d . . . . .
C22 C 0.57537(14) 0.14483(11) 0.11730(7) 0.0410(6) Uani 1 1 d . . . . .
C23 C 0.60358(15) 0.10853(11) 0.08936(8) 0.0454(6) Uani 1 1 d . . . . .
H23 H 0.6198 0.1232 0.0653 0.054 Uiso 1 1 calc R U . . .
C24 C 0.60848(15) 0.05109(12) 0.09609(8) 0.0477(7) Uani 1 1 d . . . . .
C25 C 0.58647(14) 0.03160(11) 0.13254(8) 0.0448(6) Uani 1 1 d . . . . .
H25 H 0.5908 -0.0067 0.1382 0.054 Uiso 1 1 calc R U . . .
C26 C 0.55821(14) 0.06672(11) 0.16104(7) 0.0407(6) Uani 1 1 d . . . . .
C27 C 0.63760(18) 0.01164(13) 0.06429(9) 0.0606(8) Uani 1 1 d D U . . .
C28 C 0.6373(8) -0.0499(3) 0.0778(3) 0.105(3) Uani 0.629(13) 1 d D U P B 1
H28A H 0.5898 -0.0605 0.0851 0.157 Uiso 0.629(13) 1 calc R U P B 1
H28B H 0.6692 -0.0545 0.1007 0.157 Uiso 0.629(13) 1 calc R U P B 1
H28C H 0.6527 -0.0736 0.0563 0.157 Uiso 0.629(13) 1 calc R U P B 1
C29 C 0.7124(4) 0.0266(4) 0.0560(3) 0.080(2) Uani 0.629(13) 1 d D U P B 1
H29A H 0.7317 -0.0005 0.0377 0.120 Uiso 0.629(13) 1 calc R U P B 1
H29B H 0.7402 0.0264 0.0806 0.120 Uiso 0.629(13) 1 calc R U P B 1
H29C H 0.7139 0.0635 0.0441 0.120 Uiso 0.629(13) 1 calc R U P B 1
C30 C 0.5890(4) 0.0178(5) 0.0269(2) 0.101(3) Uani 0.629(13) 1 d D U P B 1
H30A H 0.5983 0.0532 0.0141 0.152 Uiso 0.629(13) 1 calc R U P B 1
H30B H 0.5399 0.0164 0.0346 0.152 Uiso 0.629(13) 1 calc R U P B 1
H30C H 0.5982 -0.0125 0.0086 0.152 Uiso 0.629(13) 1 calc R U P B 1
C28X C 0.6859(10) -0.0343(7) 0.0837(4) 0.097(5) Uani 0.371(13) 1 d D U P B 2
H28D H 0.6892 -0.0658 0.0656 0.145 Uiso 0.371(13) 1 calc R U P B 2
H28E H 0.6657 -0.0466 0.1084 0.145 Uiso 0.371(13) 1 calc R U P B 2
H28F H 0.7328 -0.0191 0.0890 0.145 Uiso 0.371(13) 1 calc R U P B 2
C29X C 0.6860(10) 0.0424(5) 0.0355(5) 0.094(5) Uani 0.371(13) 1 d D U P B 2
H29D H 0.7085 0.0155 0.0184 0.141 Uiso 0.371(13) 1 calc R U P B 2
H29E H 0.7219 0.0629 0.0506 0.141 Uiso 0.371(13) 1 calc R U P B 2
H29F H 0.6580 0.0683 0.0194 0.141 Uiso 0.371(13) 1 calc R U P B 2
C30X C 0.5746(7) -0.0159(7) 0.0429(6) 0.108(5) Uani 0.371(13) 1 d D U P B 2
H30D H 0.5344 0.0093 0.0428 0.163 Uiso 0.371(13) 1 calc R U P B 2
H30E H 0.5625 -0.0502 0.0566 0.163 Uiso 0.371(13) 1 calc R U P B 2
H30F H 0.5868 -0.0245 0.0157 0.163 Uiso 0.371(13) 1 calc R U P B 2
S3 S 0.52149(4) 0.03129(3) 0.20203(2) 0.05065(19) Uani 1 1 d . . . . .
O4 O 0.65165(9) 0.09470(7) 0.23489(5) 0.0400(4) Uani 1 1 d . . . . .
C31 C 0.59265(13) 0.09810(11) 0.25799(7) 0.0370(6) Uani 1 1 d . . . . .
C32 C 0.59520(13) 0.12531(10) 0.29436(7) 0.0375(6) Uani 1 1 d . . . . .
C33 C 0.53508(14) 0.12792(11) 0.31756(8) 0.0445(6) Uani 1 1 d . . . . .
H33 H 0.5376 0.1471 0.3420 0.053 Uiso 1 1 calc R U . . .
C34 C 0.47186(15) 0.10304(12) 0.30557(8) 0.0461(7) Uani 1 1 d . . . . .
C35 C 0.46979(14) 0.07746(12) 0.26859(8) 0.0466(7) Uani 1 1 d . . . . .
H35 H 0.4271 0.0614 0.2592 0.056 Uiso 1 1 calc R U . . .
C36 C 0.52906(14) 0.07470(11) 0.24476(7) 0.0413(6) Uani 1 1 d . . . . .
C37 C 0.40742(16) 0.10331(14) 0.33243(9) 0.0586(8) Uani 1 1 d D U . . .
C38 C 0.3556(5) 0.1458(5) 0.3204(4) 0.089(3) Uani 0.535(8) 1 d D U P C 1
H38A H 0.3452 0.1427 0.2920 0.134 Uiso 0.535(8) 1 calc R U P C 1
H38B H 0.3747 0.1827 0.3262 0.134 Uiso 0.535(8) 1 calc R U P C 1
H38C H 0.3124 0.1404 0.3349 0.134 Uiso 0.535(8) 1 calc R U P C 1
C39 C 0.3831(4) 0.0454(3) 0.3382(3) 0.086(3) Uani 0.535(8) 1 d D U P C 1
H39A H 0.3619 0.0315 0.3135 0.130 Uiso 0.535(8) 1 calc R U P C 1
H39B H 0.3483 0.0445 0.3589 0.130 Uiso 0.535(8) 1 calc R U P C 1
H39C H 0.4231 0.0220 0.3459 0.130 Uiso 0.535(8) 1 calc R U P C 1
C40 C 0.4330(4) 0.1227(4) 0.37700(17) 0.081(3) Uani 0.535(8) 1 d D U P C 1
H40A H 0.3940 0.1188 0.3950 0.122 Uiso 0.535(8) 1 calc R U P C 1
H40B H 0.4481 0.1615 0.3764 0.122 Uiso 0.535(8) 1 calc R U P C 1
H40C H 0.4722 0.0995 0.3862 0.122 Uiso 0.535(8) 1 calc R U P C 1
C38X C 0.3799(7) 0.1608(4) 0.3369(5) 0.095(4) Uani 0.465(8) 1 d D U P C 2
H38D H 0.3370 0.1599 0.3521 0.142 Uiso 0.465(8) 1 calc R U P C 2
H38E H 0.3696 0.1766 0.3108 0.142 Uiso 0.465(8) 1 calc R U P C 2
H38F H 0.4152 0.1836 0.3507 0.142 Uiso 0.465(8) 1 calc R U P C 2
C39X C 0.3413(4) 0.0711(4) 0.3102(3) 0.085(3) Uani 0.465(8) 1 d D U P C 2
H39D H 0.3555 0.0334 0.3034 0.127 Uiso 0.465(8) 1 calc R U P C 2
H39E H 0.3274 0.0912 0.2862 0.127 Uiso 0.465(8) 1 calc R U P C 2
H39F H 0.3016 0.0695 0.3279 0.127 Uiso 0.465(8) 1 calc R U P C 2
C40X C 0.4202(5) 0.0713(5) 0.3687(2) 0.086(3) Uani 0.465(8) 1 d D U P C 2
H40D H 0.4265 0.0322 0.3621 0.128 Uiso 0.465(8) 1 calc R U P C 2
H40E H 0.3800 0.0752 0.3859 0.128 Uiso 0.465(8) 1 calc R U P C 2
H40F H 0.4625 0.0851 0.3824 0.128 Uiso 0.465(8) 1 calc R U P C 2
S4 S 0.67425(4) 0.14795(3) 0.31916(2) 0.04118(16) Uani 1 1 d . . . . .
C41 C 0.64078(16) 0.30440(11) 0.27411(8) 0.0486(7) Uani 1 1 d . . . . .
H41A H 0.6106 0.3226 0.2538 0.058 Uiso 1 1 calc R U . . .
H41B H 0.6873 0.3224 0.2737 0.058 Uiso 1 1 calc R U . . .
C42 C 0.60945(15) 0.31454(12) 0.31416(8) 0.0488(7) Uani 1 1 d . . . . .
N1 N 0.60783(13) 0.27100(10) 0.33897(7) 0.0484(6) Uani 1 1 d D . . . .
H1 H 0.6273(12) 0.2393(8) 0.3322(7) 0.033(7) Uiso 1 1 d D . . . .
N2 N 0.58336(14) 0.27646(11) 0.37728(6) 0.0492(6) Uani 1 1 d D . . . .
H2 H 0.6125(15) 0.2943(13) 0.3928(9) 0.073(11) Uiso 1 1 d D . . . .
C43 C 0.51232(15) 0.28002(12) 0.38197(8) 0.0462(7) Uani 1 1 d . . . . .
O6 O 0.46934(10) 0.27359(9) 0.35430(5) 0.0551(5) Uani 1 1 d . . . . .
N3 N 0.49523(14) 0.28856(11) 0.42041(7) 0.0558(6) Uani 1 1 d D . . . .
H3 H 0.5291(18) 0.2875(14) 0.4384(10) 0.070(10) Uiso 1 1 d . . . . .
C44 C 0.42688(16) 0.29723(13) 0.43564(8) 0.0512(7) Uani 1 1 d . . . . .
C45 C 0.42230(19) 0.31704(15) 0.47400(9) 0.0677(9) Uani 1 1 d . . . . .
H45 H 0.4640 0.3242 0.4890 0.081 Uiso 1 1 calc R U . . .
C46 C 0.3575(2) 0.32650(16) 0.49083(11) 0.0769(10) Uani 1 1 d . . . . .
H46 H 0.3563 0.3406 0.5169 0.092 Uiso 1 1 calc R U . . .
C47 C 0.29440(19) 0.31596(14) 0.47052(11) 0.0660(9) Uani 1 1 d . . . . .
C48 C 0.29960(18) 0.29500(16) 0.43245(11) 0.0712(9) Uani 1 1 d . . . . .
H48 H 0.2577 0.2872 0.4178 0.085 Uiso 1 1 calc R U . . .
C49 C 0.36406(18) 0.28494(15) 0.41488(10) 0.0655(9) Uani 1 1 d . . . . .
H49 H 0.3653 0.2699 0.3891 0.079 Uiso 1 1 calc R U . . .
C50 C 0.2246(2) 0.32509(19) 0.48897(14) 0.0937(13) Uani 1 1 d . . . . .
H50A H 0.2041 0.3598 0.4791 0.141 Uiso 1 1 calc R U . . .
H50B H 0.2310 0.3272 0.5177 0.141 Uiso 1 1 calc R U . . .
H50C H 0.1932 0.2943 0.4821 0.141 Uiso 1 1 calc R U . . .
C51 C 0.45032(14) 0.16097(12) 0.18352(8) 0.0466(6) Uani 1 1 d . . . . .
H51A H 0.4320 0.1228 0.1855 0.056 Uiso 1 1 calc R U . . .
H51B H 0.4296 0.1783 0.1595 0.056 Uiso 1 1 calc R U . . .
C52 C 0.43061(15) 0.19373(12) 0.21935(7) 0.0450(6) Uani 1 1 d . . . . .
O7 O 0.36954(10) 0.19280(9) 0.23153(6) 0.0544(5) Uani 1 1 d . . . . .
N4 N 0.48213(13) 0.22453(11) 0.23638(7) 0.0485(6) Uani 1 1 d D . . . .
H4 H 0.5201(11) 0.2236(12) 0.2254(8) 0.052(9) Uiso 1 1 d D . . . .
N5 N 0.46798(12) 0.26409(11) 0.26557(7) 0.0482(6) Uani 1 1 d D . . . .
H5 H 0.4708(15) 0.2512(11) 0.2878(6) 0.049(8) Uiso 1 1 d D . . . .
C53 C 0.41619(15) 0.30267(12) 0.25658(8) 0.0470(6) Uani 1 1 d . . . . .
O8 O 0.39401(11) 0.31128(8) 0.22266(5) 0.0568(5) Uani 1 1 d . . . . .
N6 N 0.39504(14) 0.33079(11) 0.28904(7) 0.0555(6) Uani 1 1 d D . . . .
H6 H 0.4165(19) 0.3219(16) 0.3107(8) 0.097(14) Uiso 1 1 d D . . . .
C54 C 0.34303(15) 0.37241(12) 0.29132(9) 0.0524(7) Uani 1 1 d . . . . .
C55 C 0.30953(18) 0.39709(15) 0.25816(11) 0.0678(9) Uani 1 1 d . . . . .
H55 H 0.3207 0.3859 0.2323 0.081 Uiso 1 1 calc R U . . .
C56 C 0.25958(19) 0.43831(16) 0.26417(12) 0.0764(10) Uani 1 1 d . . . . .
H56 H 0.2368 0.4542 0.2417 0.092 Uiso 1 1 calc R U . . .
C57 C 0.24123(18) 0.45752(16) 0.30132(13) 0.0739(10) Uani 1 1 d . . . . .
C58 C 0.2760(2) 0.43302(16) 0.33339(12) 0.0798(11) Uani 1 1 d . . . . .
H58 H 0.2661 0.4454 0.3592 0.096 Uiso 1 1 calc R U . . .
C59 C 0.32516(19) 0.39069(15) 0.32875(10) 0.0688(9) Uani 1 1 d . . . . .
H59 H 0.3466 0.3742 0.3514 0.083 Uiso 1 1 calc R U . . .
C60 C 0.1887(2) 0.50394(19) 0.30670(16) 0.1056(15) Uani 1 1 d . . . . .
H60A H 0.1654 0.5123 0.2813 0.158 Uiso 1 1 calc R U . . .
H60B H 0.2132 0.5370 0.3166 0.158 Uiso 1 1 calc R U . . .
H60C H 0.1537 0.4925 0.3257 0.158 Uiso 1 1 calc R U . . .
C61 C 0.74417(16) 0.20629(13) 0.12568(9) 0.0569(8) Uani 1 1 d . . . . .
H61A H 0.7760 0.2386 0.1265 0.068 Uiso 1 1 calc R U . . .
H61B H 0.7192 0.2056 0.0998 0.068 Uiso 1 1 calc R U . . .
C62 C 0.78485(16) 0.15379(12) 0.13206(9) 0.0556(7) Uani 1 1 d . . . . .
H62A H 0.8147 0.1567 0.1563 0.067 Uiso 1 1 calc R U . . .
H62B H 0.7524 0.1223 0.1351 0.067 Uiso 1 1 calc R U . . .
O9 O 0.82752(13) 0.14519(10) 0.09855(7) 0.0787(7) Uani 1 1 d . . . . .
C63 C 0.88725(19) 0.11291(15) 0.10338(12) 0.0766(11) Uani 1 1 d . . . . .
H63A H 0.9160 0.1303 0.1247 0.092 Uiso 1 1 calc R U . . .
H63B H 0.9139 0.1168 0.0789 0.092 Uiso 1 1 calc R U . . .
C64 C 0.8847(2) 0.05375(16) 0.11219(12) 0.0822(11) Uani 1 1 d . . . . .
H64A H 0.8574 0.0348 0.0910 0.099 Uiso 1 1 calc R U . . .
H64B H 0.9330 0.0387 0.1123 0.099 Uiso 1 1 calc R U . . .
O10 O 0.85467(13) 0.04193(9) 0.14852(7) 0.0745(7) Uani 1 1 d . U . . .
C65 C 0.8565(2) -0.01512(15) 0.15948(12) 0.0799(11) Uani 1 1 d . U . . .
H65A H 0.9036 -0.0303 0.1546 0.096 Uiso 1 1 calc R U . . .
H65B H 0.8221 -0.0359 0.1429 0.096 Uiso 1 1 calc R U . . .
C66 C 0.8405(3) -0.02292(18) 0.20081(14) 0.1048(16) Uani 1 1 d . U . . .
H66A H 0.8534 -0.0615 0.2075 0.126 Uiso 1 1 calc R U . . .
H66B H 0.8731 0.0011 0.2161 0.126 Uiso 1 1 calc R U . . .
O11 O 0.77540(16) -0.01428(11) 0.21553(9) 0.0992(10) Uani 1 1 d . U . . .
C67 C 0.74667(17) 0.04024(13) 0.21118(10) 0.0610(8) Uani 1 1 d . U . . .
H67A H 0.7250 0.0451 0.1846 0.073 Uiso 1 1 calc R U . . .
H67B H 0.7836 0.0686 0.2152 0.073 Uiso 1 1 calc R U . . .
C68 C 0.69218(16) 0.04477(12) 0.24241(9) 0.0517(7) Uani 1 1 d . U . . .
H68A H 0.6611 0.0120 0.2415 0.062 Uiso 1 1 calc R U . . .
H68B H 0.7152 0.0466 0.2689 0.062 Uiso 1 1 calc R U . . .
O12 O 0.80852(8) 0.13877(7) 0.56214(5) 0.0357(4) Uani 1 1 d . . . . .
C69 C 0.82723(12) 0.08402(10) 0.57027(6) 0.0314(5) Uani 1 1 d . . . . .
C70 C 0.88682(12) 0.05716(10) 0.55571(7) 0.0328(5) Uani 1 1 d . . . . .
C71 C 0.90088(12) 0.00189(10) 0.56652(7) 0.0362(5) Uani 1 1 d . . . . .
H71 H 0.9414 -0.0154 0.5565 0.043 Uiso 1 1 calc R U . . .
C72 C 0.85815(12) -0.02894(10) 0.59137(7) 0.0370(6) Uani 1 1 d . . . . .
C73 C 0.79668(13) -0.00256(11) 0.60325(7) 0.0375(6) Uani 1 1 d . . . . .
H73 H 0.7647 -0.0226 0.6188 0.045 Uiso 1 1 calc R U . . .
C74 C 0.78064(12) 0.05264(10) 0.59298(7) 0.0350(5) Uani 1 1 d . . . . .
C75 C 0.87575(14) -0.08834(11) 0.60470(9) 0.0471(7) Uani 1 1 d . . . . .
C76 C 0.8732(2) -0.09062(16) 0.65112(10) 0.0761(10) Uani 1 1 d . . . . .
H76A H 0.8261 -0.0808 0.6595 0.114 Uiso 1 1 calc R U . . .
H76B H 0.9073 -0.0644 0.6625 0.114 Uiso 1 1 calc R U . . .
H76C H 0.8847 -0.1281 0.6602 0.114 Uiso 1 1 calc R U . . .
C77 C 0.94986(17) -0.10584(14) 0.59465(13) 0.0764(11) Uani 1 1 d . . . . .
H77A H 0.9548 -0.1054 0.5660 0.115 Uiso 1 1 calc R U . . .
H77B H 0.9588 -0.1433 0.6047 0.115 Uiso 1 1 calc R U . . .
H77C H 0.9836 -0.0801 0.6068 0.115 Uiso 1 1 calc R U . . .
C78 C 0.8208(2) -0.12791(15) 0.58832(13) 0.0832(11) Uani 1 1 d . . . . .
H78A H 0.8234 -0.1292 0.5595 0.125 Uiso 1 1 calc R U . . .
H78B H 0.7741 -0.1151 0.5956 0.125 Uiso 1 1 calc R U . . .
H78C H 0.8292 -0.1649 0.5992 0.125 Uiso 1 1 calc R U . . .
S5 S 0.70710(3) 0.08182(3) 0.61757(2) 0.04119(16) Uani 1 1 d . . . . .
O13 O 0.66602(8) 0.04659(7) 0.53068(5) 0.0377(4) Uani 1 1 d . . . . .
C79 C 0.63183(12) 0.09301(10) 0.54487(7) 0.0355(5) Uani 1 1 d . . . . .
C80 C 0.64965(12) 0.11500(10) 0.58206(7) 0.0358(5) Uani 1 1 d . . . . .
C81 C 0.61430(13) 0.16207(10) 0.59628(8) 0.0390(6) Uani 1 1 d . . . . .
H81 H 0.6275 0.1765 0.6214 0.047 Uiso 1 1 calc R U . . .
C82 C 0.56092(13) 0.18794(11) 0.57458(8) 0.0412(6) Uani 1 1 d . . . . .
C83 C 0.54580(13) 0.16670(11) 0.53659(8) 0.0422(6) Uani 1 1 d . . . . .
H83 H 0.5115 0.1847 0.5204 0.051 Uiso 1 1 calc R U . . .
C84 C 0.57996(12) 0.11950(11) 0.52175(8) 0.0387(6) Uani 1 1 d . . . . .
C85 C 0.51919(14) 0.23854(11) 0.59017(8) 0.0453(6) Uani 1 1 d . . . . .
C86 C 0.44031(15) 0.23315(13) 0.57795(11) 0.0627(9) Uani 1 1 d . . . . .
H86A H 0.4352 0.2347 0.5492 0.094 Uiso 1 1 calc R U . . .
H86B H 0.4139 0.2636 0.5895 0.094 Uiso 1 1 calc R U . . .
H86C H 0.4222 0.1978 0.5874 0.094 Uiso 1 1 calc R U . . .
C87 C 0.54886(15) 0.29215(12) 0.57215(9) 0.0535(7) Uani 1 1 d . . . . .
H87A H 0.5449 0.2902 0.5433 0.080 Uiso 1 1 calc R U . . .
H87B H 0.5983 0.2962 0.5802 0.080 Uiso 1 1 calc R U . . .
H87C H 0.5223 0.3240 0.5815 0.080 Uiso 1 1 calc R U . . .
C88 C 0.52527(19) 0.24231(14) 0.63569(9) 0.0661(9) Uani 1 1 d . . . . .
H88A H 0.5741 0.2494 0.6437 0.099 Uiso 1 1 calc R U . . .
H88B H 0.5099 0.2074 0.6473 0.099 Uiso 1 1 calc R U . . .
H88C H 0.4957 0.2725 0.6449 0.099 Uiso 1 1 calc R U . . .
S6 S 0.54335(3) 0.09153(3) 0.47712(2) 0.04812(18) Uani 1 1 d . . . . .
O14 O 0.68964(9) 0.14683(7) 0.46103(5) 0.0395(4) Uani 1 1 d . . . . .
C89 C 0.67349(13) 0.09932(10) 0.43928(7) 0.0350(5) Uani 1 1 d . . . . .
C90 C 0.61270(12) 0.06877(10) 0.44650(7) 0.0354(5) Uani 1 1 d . . . . .
C91 C 0.59776(13) 0.02101(10) 0.42426(7) 0.0385(6) Uani 1 1 d . . . . .
H91 H 0.5563 0.0008 0.4293 0.046 Uiso 1 1 calc R U . . .
C92 C 0.64190(14) 0.00222(10) 0.39498(7) 0.0388(6) Uani 1 1 d . . . . .
C93 C 0.70364(14) 0.03274(11) 0.38880(7) 0.0398(6) Uani 1 1 d . . . . .
H93 H 0.7353 0.0204 0.3695 0.048 Uiso 1 1 calc R U . . .
C94 C 0.71961(13) 0.08092(10) 0.41039(7) 0.0373(6) Uani 1 1 d . . . . .
C95 C 0.62522(17) -0.05007(11) 0.37000(8) 0.0496(7) Uani 1 1 d . U . . .
C96 C 0.6819(2) -0.09457(14) 0.37882(12) 0.0810(11) Uani 1 1 d . U . . .
H96A H 0.7277 -0.0807 0.3710 0.122 Uiso 1 1 calc R U . . .
H96B H 0.6705 -0.1283 0.3640 0.122 Uiso 1 1 calc R U . . .
H96C H 0.6834 -0.1029 0.4071 0.122 Uiso 1 1 calc R U . . .
C97 C 0.5537(2) -0.07602(14) 0.38070(11) 0.0735(10) Uani 1 1 d . U . . .
H97A H 0.5557 -0.0884 0.4082 0.110 Uiso 1 1 calc R U . . .
H97B H 0.5437 -0.1077 0.3634 0.110 Uiso 1 1 calc R U . . .
H97C H 0.5165 -0.0483 0.3772 0.110 Uiso 1 1 calc R U . . .
C98 C 0.6225(3) -0.03474(17) 0.32638(9) 0.1074(17) Uani 1 1 d . U . . .
H98A H 0.5859 -0.0069 0.3216 0.161 Uiso 1 1 calc R U . . .
H98B H 0.6120 -0.0678 0.3106 0.161 Uiso 1 1 calc R U . . .
H98C H 0.6679 -0.0196 0.3189 0.161 Uiso 1 1 calc R U . . .
S7 S 0.78959(4) 0.12265(3) 0.39251(2) 0.04981(19) Uani 1 1 d . . . . .
O15 O 0.83618(8) 0.05906(7) 0.46931(5) 0.0346(4) Uani 1 1 d . . . . .
C99 C 0.86638(12) 0.11069(10) 0.46439(7) 0.0312(5) Uani 1 1 d . . . . .
C100 C 0.84495(13) 0.14521(11) 0.43291(7) 0.0388(6) Uani 1 1 d . . . . .
C101 C 0.87475(14) 0.19807(11) 0.42855(8) 0.0435(6) Uani 1 1 d . . . . .
H101 H 0.8590 0.2209 0.4073 0.052 Uiso 1 1 calc R U . . .
C102 C 0.92694(13) 0.21797(10) 0.45462(8) 0.0411(6) Uani 1 1 d . . . . .
C103 C 0.94713(13) 0.18342(10) 0.48625(8) 0.0396(6) Uani 1 1 d . . . . .
H103 H 0.9817 0.1961 0.5048 0.048 Uiso 1 1 calc R U . . .
C104 C 0.91766(12) 0.13053(10) 0.49131(7) 0.0333(5) Uani 1 1 d . . . . .
C105 C 0.96232(16) 0.27544(12) 0.45005(10) 0.0560(7) Uani 1 1 d D U . . .
C106 C 0.9335(3) 0.3063(2) 0.41363(19) 0.101(2) Uani 0.843(7) 1 d D U P D 1
H10G H 0.9425 0.2845 0.3899 0.152 Uiso 0.843(7) 1 calc R U P D 1
H10H H 0.9567 0.3423 0.4117 0.152 Uiso 0.843(7) 1 calc R U P D 1
H10I H 0.8829 0.3118 0.4160 0.152 Uiso 0.843(7) 1 calc R U P D 1
C107 C 1.0413(2) 0.2671(2) 0.4453(3) 0.113(3) Uani 0.843(7) 1 d D U P D 1
H10J H 1.0606 0.2467 0.4680 0.170 Uiso 0.843(7) 1 calc R U P D 1
H10K H 1.0644 0.3032 0.4437 0.170 Uiso 0.843(7) 1 calc R U P D 1
H10L H 1.0494 0.2461 0.4211 0.170 Uiso 0.843(7) 1 calc R U P D 1
C108 C 0.9486(3) 0.31146(18) 0.48599(16) 0.0918(18) Uani 0.843(7) 1 d D U P D 1
H10M H 0.8979 0.3152 0.4892 0.138 Uiso 0.843(7) 1 calc R U P D 1
H10N H 0.9692 0.3481 0.4822 0.138 Uiso 0.843(7) 1 calc R U P D 1
H10O H 0.9697 0.2942 0.5096 0.138 Uiso 0.843(7) 1 calc R U P D 1
C16X C 1.0109(14) 0.2698(9) 0.4148(7) 0.076(6) Uani 0.157(7) 1 d D U P D 2
H16A H 1.0383 0.2356 0.4174 0.114 Uiso 0.157(7) 1 calc R U P D 2
H16B H 1.0428 0.3015 0.4142 0.114 Uiso 0.157(7) 1 calc R U P D 2
H16C H 0.9827 0.2686 0.3903 0.114 Uiso 0.157(7) 1 calc R U P D 2
C17X C 1.0128(13) 0.2904(10) 0.4852(6) 0.084(7) Uani 0.157(7) 1 d D U P D 2
H17A H 0.9909 0.2804 0.5100 0.127 Uiso 0.157(7) 1 calc R U P D 2
H17B H 1.0224 0.3302 0.4849 0.127 Uiso 0.157(7) 1 calc R U P D 2
H17C H 1.0568 0.2699 0.4828 0.127 Uiso 0.157(7) 1 calc R U P D 2
C18X C 0.9082(10) 0.3193(7) 0.4426(9) 0.072(6) Uani 0.157(7) 1 d D U P D 2
H18D H 0.8764 0.3077 0.4210 0.109 Uiso 0.157(7) 1 calc R U P D 2
H18E H 0.9313 0.3539 0.4354 0.109 Uiso 0.157(7) 1 calc R U P D 2
H18F H 0.8814 0.3251 0.4665 0.109 Uiso 0.157(7) 1 calc R U P D 2
S8 S 0.95629(3) 0.08824(3) 0.52897(2) 0.03961(15) Uani 1 1 d . . . . .
C109 C 0.85934(13) 0.18271(11) 0.57013(7) 0.0395(6) Uani 1 1 d . . . . .
H10P H 0.8602 0.2075 0.5469 0.047 Uiso 1 1 calc R U . . .
H10Q H 0.9064 0.1658 0.5732 0.047 Uiso 1 1 calc R U . . .
C110 C 0.84578(14) 0.21753(12) 0.60636(8) 0.0436(6) Uani 1 1 d . . . . .
O16 O 0.87288(11) 0.26366(8) 0.60942(6) 0.0557(5) Uani 1 1 d . . . . .
N7 N 0.80447(13) 0.19471(10) 0.63434(6) 0.0467(5) Uani 1 1 d D . . . .
H7 H 0.7801(13) 0.1652(9) 0.6296(8) 0.043(8) Uiso 1 1 d D . . . .
N8 N 0.78393(14) 0.22720(11) 0.66612(7) 0.0510(6) Uani 1 1 d D . . . .
H8 H 0.8129(13) 0.2255(12) 0.6853(7) 0.054(9) Uiso 1 1 d D . . . .
C111 C 0.74235(14) 0.27242(12) 0.65696(7) 0.0450(6) Uani 1 1 d . . . . .
O17 O 0.70801(10) 0.27491(8) 0.62507(5) 0.0515(5) Uani 1 1 d . . . . .
N9 N 0.74012(14) 0.31159(12) 0.68617(7) 0.0578(7) Uani 1 1 d D . . . .
H9 H 0.7728(15) 0.3107(15) 0.7042(9) 0.084(12) Uiso 1 1 d D . . . .
C112 C 0.69298(16) 0.35773(13) 0.68808(9) 0.0540(7) Uani 1 1 d . . . . .
C113 C 0.68582(19) 0.38254(15) 0.72460(10) 0.0692(9) Uani 1 1 d . . . . .
H113 H 0.7107 0.3684 0.7470 0.083 Uiso 1 1 calc R U . . .
C114 C 0.6417(2) 0.42868(17) 0.72832(12) 0.0797(11) Uani 1 1 d . . . . .
H114 H 0.6385 0.4460 0.7533 0.096 Uiso 1 1 calc R U . . .
C115 C 0.60338(19) 0.44927(15) 0.69731(13) 0.0743(10) Uani 1 1 d . . . . .
C116 C 0.6104(2) 0.42381(16) 0.66046(12) 0.0802(11) Uani 1 1 d . . . . .
H116 H 0.5847 0.4376 0.6382 0.096 Uiso 1 1 calc R U . . .
C117 C 0.65472(19) 0.37860(15) 0.65602(11) 0.0730(10) Uani 1 1 d . . . . .
H117 H 0.6588 0.3619 0.6309 0.088 Uiso 1 1 calc R U . . .
C118 C 0.5526(2) 0.49822(18) 0.70127(16) 0.1046(15) Uani 1 1 d . . . . .
H11A H 0.5453 0.5159 0.6755 0.157 Uiso 1 1 calc R U . . .
H11B H 0.5726 0.5251 0.7200 0.157 Uiso 1 1 calc R U . . .
H11C H 0.5077 0.4848 0.7108 0.157 Uiso 1 1 calc R U . . .
C119 C 0.65190(15) 0.19554(10) 0.44743(8) 0.0466(7) Uani 1 1 d . . . . .
H11D H 0.6022 0.1861 0.4418 0.056 Uiso 1 1 calc R U . . .
H11E H 0.6723 0.2093 0.4228 0.056 Uiso 1 1 calc R U . . .
C120 C 0.65667(13) 0.23997(11) 0.47892(7) 0.0387(6) Uani 1 1 d . . . . .
O18 O 0.61545(10) 0.27934(8) 0.47898(5) 0.0480(4) Uani 1 1 d . . . . .
N10 N 0.71064(12) 0.23280(10) 0.50499(7) 0.0471(6) Uani 1 1 d D . . . .
H10 H 0.7366(14) 0.2036(9) 0.5044(9) 0.057 Uiso 1 1 d D U . . .
N11 N 0.72579(13) 0.26938(10) 0.53593(7) 0.0480(6) Uani 1 1 d D . . . .
H11 H 0.7107(15) 0.2620(12) 0.5592(6) 0.058 Uiso 1 1 d D U . . .
C121 C 0.75161(14) 0.32154(12) 0.52837(8) 0.0452(6) Uani 1 1 d . . . . .
O19 O 0.76286(12) 0.33980(9) 0.49544(6) 0.0645(6) Uani 1 1 d . . . . .
N12 N 0.76373(19) 0.35019(11) 0.56262(8) 0.0735(9) Uani 1 1 d D . . . .
H12 H 0.764(2) 0.3349(16) 0.5853(7) 0.103(15) Uiso 1 1 d D . . . .
C122 C 0.79799(18) 0.40287(12) 0.56628(8) 0.0526(7) Uani 1 1 d . . . . .
C123 C 0.8663(2) 0.40602(17) 0.58050(14) 0.0912(12) Uani 1 1 d . . . . .
H123 H 0.8923 0.3731 0.5852 0.109 Uiso 1 1 calc R U . . .
C124 C 0.8975(2) 0.4577(2) 0.58806(15) 0.1054(16) Uani 1 1 d . . . . .
H124 H 0.9437 0.4590 0.5991 0.126 Uiso 1 1 calc R U . . .
C125 C 0.8630(2) 0.50631(16) 0.57997(11) 0.0748(10) Uani 1 1 d . . . . .
C126 C 0.7949(2) 0.50267(15) 0.56381(12) 0.0799(11) Uani 1 1 d . . . . .
H126 H 0.7697 0.5355 0.5573 0.096 Uiso 1 1 calc R U . . .
C127 C 0.7634(2) 0.45080(16) 0.55709(12) 0.0830(11) Uani 1 1 d . . . . .
H127 H 0.7173 0.4491 0.5460 0.100 Uiso 1 1 calc R U . . .
C128 C 0.8967(3) 0.56239(19) 0.58815(15) 0.1218(19) Uani 1 1 d . . . . .
H12A H 0.9304 0.5706 0.5677 0.183 Uiso 1 1 calc R U . . .
H12B H 0.9210 0.5616 0.6139 0.183 Uiso 1 1 calc R U . . .
H12C H 0.8603 0.5910 0.5881 0.183 Uiso 1 1 calc R U . . .
C129 C 0.63257(16) -0.00508(11) 0.54035(10) 0.0573(8) Uani 1 1 d D U . . .
H12D H 0.5828 -0.0046 0.5313 0.069 Uiso 1 1 calc R U . . .
H12E H 0.6344 -0.0110 0.5692 0.069 Uiso 1 1 calc R U . . .
C130 C 0.67154(16) -0.05060(11) 0.51989(9) 0.0523(7) Uani 1 1 d D U . . .
H13A H 0.6594 -0.0506 0.4913 0.063 Uiso 0.783(8) 1 calc R U P E 1
H13B H 0.7227 -0.0450 0.5232 0.063 Uiso 0.783(8) 1 calc R U P E 1
H13C H 0.7100 -0.0644 0.5374 0.063 Uiso 0.217(8) 1 calc R U P E 2
H13D H 0.6924 -0.0360 0.4956 0.063 Uiso 0.217(8) 1 calc R U P E 2
O20 O 0.6514(2) -0.10217(10) 0.53737(9) 0.0544(11) Uani 0.783(8) 1 d D U P E 1
C131 C 0.64318(17) -0.14648(13) 0.51162(10) 0.0614(8) Uani 1 1 d D U . . .
H13E H 0.6147 -0.1331 0.4887 0.074 Uiso 0.783(8) 1 calc R U P E 1
H13F H 0.6146 -0.1745 0.5251 0.074 Uiso 0.783(8) 1 calc R U P E 1
H13G H 0.6026 -0.1684 0.5018 0.074 Uiso 0.217(8) 1 calc R U P E 2
H13H H 0.6466 -0.1539 0.5403 0.074 Uiso 0.217(8) 1 calc R U P E 2
C132 C 0.70374(15) -0.17541(12) 0.49587(11) 0.0578(8) Uani 1 1 d D U . . .
H13I H 0.7279 -0.1956 0.5177 0.069 Uiso 1 1 calc R U . . .
H13J H 0.6867 -0.2032 0.4764 0.069 Uiso 1 1 calc R U . . .
O20X O 0.6221(5) -0.0974(4) 0.5095(5) 0.067(5) Uani 0.217(8) 1 d D U P E 2
O21 O 0.75189(11) -0.14144(8) 0.47795(7) 0.0624(6) Uani 1 1 d . U . . .
C133 C 0.80720(16) -0.16827(12) 0.45921(11) 0.0633(9) Uani 1 1 d D U . . .
H13K H 0.7909 -0.1790 0.4324 0.076 Uiso 0.546(13) 1 calc R U P F 1
H13L H 0.8185 -0.2027 0.4739 0.076 Uiso 0.546(13) 1 calc R U P F 1
H13M H 0.7875 -0.1975 0.4417 0.076 Uiso 0.454(13) 1 calc R U P F 2
H13N H 0.8374 -0.1865 0.4795 0.076 Uiso 0.454(13) 1 calc R U P F 2
C134 C 0.8714(3) -0.1358(2) 0.4560(3) 0.0480(18) Uani 0.546(13) 1 d D U P F 1
H13O H 0.8909 -0.1304 0.4831 0.058 Uiso 0.546(13) 1 calc R U P F 1
H13P H 0.9054 -0.1586 0.4417 0.058 Uiso 0.546(13) 1 calc R U P F 1
O22 O 0.8688(5) -0.0832(3) 0.43752(19) 0.0496(18) Uani 0.546(13) 1 d D U P F 1
C13X C 0.8501(6) -0.1317(4) 0.4361(4) 0.065(3) Uani 0.454(13) 1 d D U P F 2
H13Q H 0.8895 -0.1539 0.4261 0.078 Uiso 0.454(13) 1 calc R U P F 2
H13R H 0.8215 -0.1199 0.4128 0.078 Uiso 0.454(13) 1 calc R U P F 2
O22X O 0.8793(5) -0.0831(4) 0.4539(4) 0.071(3) Uani 0.454(13) 1 d D U P F 2
C135 C 0.83657(15) -0.03844(11) 0.46038(9) 0.0494(7) Uani 1 1 d . U . . .
H13S H 0.8414 -0.0463 0.4890 0.059 Uiso 0.546(13) 1 calc R U P F 1
H13T H 0.7861 -0.0353 0.4533 0.059 Uiso 0.546(13) 1 calc R U P F 1
H13U H 0.8230 -0.0378 0.4883 0.059 Uiso 0.454(13) 1 calc R U P F 2
H13V H 0.7933 -0.0417 0.4438 0.059 Uiso 0.454(13) 1 calc R U P F 2
C136 C 0.87378(15) 0.01422(11) 0.45065(9) 0.0490(7) Uani 1 1 d . U . . .
H13W H 0.9229 0.0129 0.4607 0.059 Uiso 1 1 calc R U . . .
H13X H 0.8740 0.0197 0.4217 0.059 Uiso 1 1 calc R U . . .
O23 O 0.70730(17) 0.32577(16) 0.41555(8) 0.1190(12) Uani 1 1 d . . . . .
C137 C 0.1755(4) 0.3007(3) 0.3009(3) 0.177(2) Uani 1 1 d D U . . .
H137 H 0.2092 0.3320 0.2979 0.213 Uiso 1 1 calc R U . G 1
Cl1 Cl 0.1000(3) 0.3272(3) 0.32004(19) 0.228(3) Uani 0.617(7) 1 d D U P H 1
Cl2 Cl 0.1547(2) 0.27516(15) 0.25424(11) 0.1683(19) Uani 0.617(7) 1 d D U P H 1
Cl3 Cl 0.2154(5) 0.2514(3) 0.3313(3) 0.287(4) Uani 0.617(7) 1 d D U P H 1
Cl1X Cl 0.1276(8) 0.2971(6) 0.3419(4) 0.283(6) Uani 0.383(7) 1 d D U P H 2
Cl2X Cl 0.1246(10) 0.3168(10) 0.2520(5) 0.454(8) Uani 0.383(7) 1 d D U P H 2
Cl3X Cl 0.2352(6) 0.2479(5) 0.2978(5) 0.279(5) Uani 0.383(7) 1 d D U P H 2

loop_
_atom_site_aniso_label
_atom_site_aniso_U_11
_atom_site_aniso_U_22
_atom_site_aniso_U_33
_atom_site_aniso_U_23
_atom_site_aniso_U_13
_atom_site_aniso_U_12
O1 0.0364(10) 0.0409(10) 0.0437(10) 0.0100(8) -0.0027(7) 0.0005(8)
C1 0.0341(13) 0.0399(14) 0.0369(13) 0.0050(11) -0.0055(10) -0.0027(11)
C2 0.0401(14) 0.0445(15) 0.0313(12) 0.0078(11) -0.0048(10) -0.0055(11)
C3 0.0422(15) 0.0479(16) 0.0394(14) 0.0112(12) -0.0078(11) -0.0009(12)
C4 0.0397(15) 0.0529(17) 0.0449(15) 0.0081(12) -0.0074(12) 0.0006(12)
C5 0.0353(14) 0.0513(17) 0.0482(15) 0.0129(12) -0.0058(11) -0.0043(12)
O5 0.1055(19) 0.0401(13) 0.0759(15) 0.0010(11) 0.0205(13) 0.0051(12)
C6 0.0399(14) 0.0435(15) 0.0398(14) 0.0103(11) -0.0071(11) -0.0035(12)
C7 0.0387(16) 0.070(2) 0.072(2) 0.0194(16) -0.0049(14) 0.0075(14)
C8 0.048(3) 0.067(3) 0.083(4) 0.017(2) -0.011(3) 0.010(2)
C9 0.076(4) 0.107(6) 0.106(4) 0.042(3) 0.025(3) 0.037(4)
C10 0.055(4) 0.089(4) 0.158(6) 0.019(4) -0.036(4) -0.007(3)
C8X 0.068(15) 0.083(7) 0.102(17) 0.020(7) 0.020(14) 0.007(6)
C9X 0.032(8) 0.068(11) 0.091(9) 0.020(8) 0.011(7) 0.022(7)
C10X 0.039(12) 0.131(16) 0.097(9) -0.004(9) -0.020(8) 0.015(11)
S1 0.0421(4) 0.0492(4) 0.0539(4) 0.0222(3) -0.0069(3) -0.0084(3)
O2 0.0471(11) 0.0380(10) 0.0470(10) 0.0149(8) 0.0034(8) 0.0056(8)
C11 0.0456(15) 0.0339(14) 0.0389(13) 0.0132(11) 0.0020(11) 0.0035(11)
C12 0.0406(14) 0.0413(15) 0.0360(13) 0.0142(11) -0.0006(11) -0.0037(11)
C13 0.0547(16) 0.0360(14) 0.0376(14) 0.0085(11) -0.0003(12) -0.0038(12)
C14 0.0511(16) 0.0412(15) 0.0320(13) 0.0101(11) -0.0036(11) 0.0045(12)
C15 0.0462(15) 0.0446(16) 0.0383(14) 0.0078(12) -0.0050(11) 0.0057(12)
C16 0.0476(15) 0.0386(14) 0.0338(13) 0.0103(11) -0.0020(11) 0.0024(12)
C17 0.0672(19) 0.0442(16) 0.0395(14) 0.0025(12) -0.0022(13) 0.0122(14)
C18 0.069(2) 0.076(2) 0.0473(17) -0.0075(15) -0.0025(15) 0.0176(17)
C19 0.080(2) 0.062(2) 0.069(2) -0.0031(16) -0.0269(18) 0.0326(18)
C20 0.122(3) 0.0420(19) 0.097(3) 0.0174(18) 0.044(2) 0.022(2)
S2 0.0656(5) 0.0440(4) 0.0375(3) 0.0065(3) -0.0097(3) 0.0031(3)
O3 0.0432(10) 0.0483(11) 0.0400(10) -0.0026(8) 0.0010(8) -0.0001(8)
C21 0.0401(14) 0.0446(15) 0.0335(13) 0.0006(11) -0.0025(11) -0.0004(12)
C22 0.0435(15) 0.0397(15) 0.0396(14) 0.0043(11) -0.0027(11) -0.0027(12)
C23 0.0532(17) 0.0476(16) 0.0354(13) -0.0004(12) 0.0027(12) -0.0074(13)
C24 0.0540(17) 0.0439(16) 0.0450(15) -0.0054(12) -0.0026(12) -0.0077(13)
C25 0.0523(17) 0.0385(15) 0.0431(15) 0.0009(12) -0.0060(12) -0.0090(12)
C26 0.0428(15) 0.0441(15) 0.0348(13) 0.0049(11) -0.0052(11) -0.0073(12)
C27 0.073(2) 0.0529(18) 0.0565(18) -0.0164(14) 0.0122(15) -0.0095(15)
C28 0.163(9) 0.054(4) 0.099(5) -0.025(3) 0.043(6) -0.006(4)
C29 0.074(4) 0.072(5) 0.096(6) -0.024(4) 0.016(3) 0.003(3)
C30 0.095(5) 0.153(9) 0.055(4) -0.052(4) -0.006(3) -0.004(5)
C28X 0.123(10) 0.078(8) 0.090(7) -0.010(6) 0.020(7) 0.025(7)
C29X 0.122(10) 0.063(7) 0.100(9) -0.018(6) 0.048(8) 0.002(6)
C30X 0.111(8) 0.089(10) 0.124(12) -0.055(8) -0.012(7) -0.008(6)
S3 0.0620(5) 0.0492(4) 0.0406(4) 0.0062(3) -0.0018(3) -0.0171(3)
O4 0.0388(10) 0.0424(10) 0.0390(9) 0.0062(8) 0.0056(7) 0.0002(8)
C31 0.0358(13) 0.0419(14) 0.0333(12) 0.0112(10) 0.0026(10) -0.0010(11)
C32 0.0388(14) 0.0393(14) 0.0343(13) 0.0086(11) -0.0011(10) -0.0010(11)
C33 0.0521(17) 0.0480(16) 0.0338(13) 0.0076(11) 0.0077(12) 0.0019(13)
C34 0.0467(16) 0.0472(16) 0.0448(15) 0.0170(12) 0.0105(12) 0.0014(13)
C35 0.0398(15) 0.0538(17) 0.0464(15) 0.0151(13) 0.0012(12) -0.0054(12)
C36 0.0455(15) 0.0417(15) 0.0365(13) 0.0114(11) -0.0020(11) -0.0060(12)
C37 0.0515(17) 0.0673(19) 0.0580(17) 0.0176(14) 0.0204(14) 0.0015(14)
C38 0.054(5) 0.126(7) 0.089(7) 0.047(5) 0.032(4) 0.027(5)
C39 0.078(5) 0.096(5) 0.088(6) 0.014(4) 0.037(5) -0.026(4)
C40 0.073(4) 0.122(7) 0.049(3) 0.009(3) 0.028(3) -0.019(4)
C38X 0.083(9) 0.076(5) 0.128(12) 0.011(5) 0.056(7) 0.007(5)
C39X 0.051(4) 0.126(7) 0.078(5) 0.001(5) 0.028(4) -0.017(4)
C40X 0.073(5) 0.120(8) 0.065(5) 0.036(5) 0.026(4) 0.009(5)
S4 0.0452(4) 0.0454(4) 0.0327(3) 0.0103(3) -0.0056(3) -0.0044(3)
C41 0.0550(17) 0.0395(16) 0.0515(16) 0.0123(12) 0.0036(13) 0.0006(13)
C42 0.0522(17) 0.0449(17) 0.0492(16) 0.0077(13) 0.0008(13) -0.0030(13)
N1 0.0598(15) 0.0462(15) 0.0394(12) 0.0041(11) 0.0031(11) 0.0085(12)
N2 0.0563(16) 0.0588(16) 0.0321(12) -0.0004(11) -0.0057(11) 0.0017(12)
C43 0.0556(18) 0.0489(17) 0.0338(14) 0.0055(12) -0.0035(12) 0.0025(13)
O6 0.0548(12) 0.0717(14) 0.0382(10) 0.0024(9) -0.0095(9) -0.0005(10)
N3 0.0534(16) 0.0750(18) 0.0385(13) -0.0022(12) -0.0074(12) 0.0031(13)
C44 0.0533(18) 0.0558(18) 0.0443(15) 0.0069(13) -0.0003(13) 0.0021(14)
C45 0.064(2) 0.091(3) 0.0481(18) -0.0088(17) -0.0043(15) -0.0021(18)
C46 0.081(3) 0.085(3) 0.065(2) -0.0132(19) 0.0120(19) 0.007(2)
C47 0.065(2) 0.061(2) 0.072(2) 0.0086(17) 0.0054(18) 0.0130(17)
C48 0.053(2) 0.085(3) 0.075(2) 0.0151(19) -0.0078(17) -0.0004(18)
C49 0.062(2) 0.081(2) 0.0526(18) 0.0024(16) -0.0005(15) -0.0021(18)
C50 0.076(3) 0.095(3) 0.111(3) 0.006(2) 0.026(2) 0.015(2)
C51 0.0436(16) 0.0538(17) 0.0421(15) 0.0052(12) -0.0058(12) 0.0060(13)
C52 0.0426(16) 0.0563(17) 0.0359(14) 0.0112(12) -0.0021(12) 0.0075(13)
O7 0.0424(11) 0.0710(14) 0.0499(11) 0.0098(10) 0.0013(9) 0.0076(10)
N4 0.0415(14) 0.0626(16) 0.0414(13) -0.0009(11) 0.0029(11) 0.0051(12)
N5 0.0499(14) 0.0623(16) 0.0322(12) 0.0002(11) -0.0023(10) 0.0138(12)
C53 0.0473(16) 0.0547(17) 0.0387(15) 0.0049(13) -0.0021(12) 0.0035(13)
O8 0.0697(14) 0.0623(13) 0.0377(10) 0.0074(9) -0.0088(9) 0.0079(10)
N6 0.0577(16) 0.0670(17) 0.0412(14) -0.0019(12) -0.0071(12) 0.0204(13)
C54 0.0450(16) 0.0532(18) 0.0586(18) 0.0026(14) -0.0018(13) 0.0050(13)
C55 0.063(2) 0.071(2) 0.069(2) 0.0038(17) -0.0087(16) 0.0165(17)
C56 0.063(2) 0.077(2) 0.088(3) 0.016(2) -0.0160(19) 0.0172(19)
C57 0.052(2) 0.072(2) 0.098(3) 0.007(2) 0.0091(19) 0.0134(17)
C58 0.078(3) 0.078(3) 0.085(3) -0.004(2) 0.021(2) 0.021(2)
C59 0.074(2) 0.072(2) 0.060(2) 0.0024(17) 0.0086(17) 0.0222(18)
C60 0.075(3) 0.098(3) 0.145(4) 0.009(3) 0.017(3) 0.035(2)
C61 0.0593(19) 0.0500(18) 0.0622(19) 0.0176(14) 0.0178(15) 0.0102(14)
C62 0.0549(18) 0.0492(17) 0.0633(19) 0.0073(14) 0.0133(15) 0.0084(14)
O9 0.0847(17) 0.0715(16) 0.0816(16) 0.0196(13) 0.0338(13) 0.0243(13)
C63 0.070(2) 0.062(2) 0.100(3) 0.0118(19) 0.037(2) 0.0087(18)
C64 0.080(3) 0.072(3) 0.096(3) 0.015(2) 0.032(2) 0.017(2)
O10 0.0811(16) 0.0537(13) 0.0904(17) 0.0188(12) 0.0341(13) 0.0177(11)
C65 0.090(3) 0.060(2) 0.091(3) 0.0157(18) 0.022(2) 0.0217(19)
C66 0.137(4) 0.074(3) 0.107(3) 0.029(2) 0.054(3) 0.054(3)
O11 0.112(2) 0.0658(16) 0.123(2) 0.0263(15) 0.0593(18) 0.0375(15)
C67 0.0588(19) 0.0540(18) 0.071(2) 0.0118(15) 0.0191(16) 0.0149(15)
C68 0.0532(17) 0.0474(17) 0.0548(17) 0.0130(13) 0.0082(13) 0.0064(13)
O12 0.0302(9) 0.0345(9) 0.0421(9) -0.0009(7) -0.0045(7) 0.0015(7)
C69 0.0296(12) 0.0346(13) 0.0296(11) -0.0023(10) -0.0066(9) 0.0008(10)
C70 0.0275(12) 0.0411(14) 0.0295(12) -0.0028(10) -0.0059(9) -0.0025(10)
C71 0.0290(12) 0.0427(15) 0.0368(13) -0.0037(11) -0.0027(10) 0.0030(11)
C72 0.0297(13) 0.0406(14) 0.0404(13) -0.0001(11) -0.0049(10) 0.0000(11)
C73 0.0309(13) 0.0424(15) 0.0393(13) 0.0026(11) -0.0012(10) -0.0020(11)
C74 0.0289(12) 0.0418(14) 0.0342(12) -0.0011(10) -0.0025(10) 0.0019(10)
C75 0.0395(15) 0.0375(15) 0.0642(18) 0.0078(13) 0.0007(13) 0.0002(12)
C76 0.078(2) 0.078(3) 0.072(2) 0.0235(19) -0.0038(18) 0.024(2)
C77 0.053(2) 0.052(2) 0.125(3) 0.022(2) 0.012(2) 0.0163(16)
C78 0.079(3) 0.051(2) 0.119(3) -0.001(2) -0.017(2) -0.0065(18)
S5 0.0362(3) 0.0473(4) 0.0404(3) 0.0034(3) 0.0069(3) 0.0058(3)
O13 0.0310(9) 0.0350(9) 0.0474(10) -0.0051(7) 0.0076(7) 0.0013(7)
C79 0.0251(12) 0.0323(13) 0.0494(14) -0.0029(11) 0.0072(10) -0.0009(10)
C80 0.0284(12) 0.0355(14) 0.0437(14) -0.0008(11) 0.0048(10) -0.0014(10)
C81 0.0313(13) 0.0393(14) 0.0467(14) -0.0066(11) 0.0047(11) -0.0010(11)
C82 0.0341(14) 0.0380(14) 0.0517(15) -0.0065(12) 0.0038(11) 0.0005(11)
C83 0.0321(13) 0.0428(15) 0.0515(15) -0.0013(12) -0.0029(11) 0.0049(11)
C84 0.0267(12) 0.0428(15) 0.0468(14) -0.0073(11) 0.0019(10) -0.0016(11)
C85 0.0377(14) 0.0396(15) 0.0586(17) -0.0094(12) 0.0047(12) 0.0065(12)
C86 0.0372(16) 0.0496(18) 0.102(3) -0.0152(17) 0.0093(16) 0.0085(13)
C87 0.0488(17) 0.0421(16) 0.0698(19) -0.0091(14) 0.0040(14) 0.0042(13)
C88 0.078(2) 0.061(2) 0.0601(19) -0.0091(15) 0.0190(17) 0.0189(17)
S6 0.0286(3) 0.0592(5) 0.0563(4) -0.0178(3) -0.0048(3) 0.0004(3)
O14 0.0429(10) 0.0322(9) 0.0426(10) -0.0047(7) -0.0146(8) -0.0018(8)
C89 0.0398(14) 0.0307(13) 0.0339(12) -0.0004(10) -0.0102(10) 0.0006(10)
C90 0.0307(13) 0.0390(14) 0.0362(13) -0.0023(10) -0.0071(10) 0.0002(10)
C91 0.0371(14) 0.0375(14) 0.0405(14) 0.0013(11) -0.0076(11) -0.0070(11)
C92 0.0488(16) 0.0333(14) 0.0337(13) 0.0024(10) -0.0067(11) -0.0023(11)
C93 0.0472(15) 0.0430(15) 0.0291(12) -0.0006(10) 0.0003(11) 0.0008(12)
C94 0.0391(14) 0.0401(14) 0.0324(12) 0.0057(10) -0.0079(10) -0.0046(11)
C95 0.0737(19) 0.0404(15) 0.0344(13) -0.0067(11) -0.0027(13) -0.0114(14)
C96 0.099(3) 0.052(2) 0.093(3) -0.0211(18) 0.014(2) -0.0037(19)
C97 0.094(3) 0.056(2) 0.070(2) -0.0143(16) -0.0043(18) -0.0232(18)
C98 0.198(5) 0.085(3) 0.0382(17) -0.0021(17) -0.012(2) -0.070(3)
S7 0.0522(4) 0.0641(5) 0.0329(3) 0.0087(3) -0.0049(3) -0.0209(3)
O15 0.0337(9) 0.0317(9) 0.0385(9) 0.0012(7) 0.0055(7) -0.0057(7)
C99 0.0293(12) 0.0315(13) 0.0331(12) 0.0002(10) 0.0048(9) -0.0043(10)
C100 0.0379(14) 0.0441(15) 0.0344(13) 0.0019(11) 0.0018(10) -0.0067(11)
C101 0.0424(15) 0.0411(15) 0.0467(15) 0.0113(12) -0.0011(12) -0.0068(12)
C102 0.0340(14) 0.0348(14) 0.0547(16) -0.0017(12) 0.0049(11) -0.0034(11)
C103 0.0295(13) 0.0423(15) 0.0471(15) -0.0064(12) 0.0028(11) -0.0045(11)
C104 0.0274(12) 0.0362(13) 0.0364(12) 0.0003(10) 0.0056(10) -0.0008(10)
C105 0.0501(17) 0.0348(15) 0.083(2) 0.0056(14) 0.0026(14) -0.0115(12)
C106 0.131(5) 0.053(3) 0.118(4) 0.033(3) -0.022(4) -0.036(3)
C107 0.049(3) 0.053(3) 0.239(8) 0.029(4) 0.027(3) -0.018(2)
C108 0.117(5) 0.044(2) 0.114(4) -0.013(2) 0.006(3) -0.020(3)
C16X 0.082(12) 0.036(11) 0.112(10) 0.002(9) 0.025(9) -0.027(9)
C17X 0.086(13) 0.061(14) 0.105(10) 0.009(8) -0.015(9) -0.032(10)
C18X 0.077(9) 0.032(8) 0.108(15) -0.011(9) -0.002(9) -0.008(7)
S8 0.0244(3) 0.0496(4) 0.0448(4) 0.0058(3) -0.0009(2) 0.0004(3)
C109 0.0365(14) 0.0407(15) 0.0415(14) -0.0029(11) 0.0019(11) -0.0053(11)
C110 0.0366(14) 0.0501(17) 0.0435(15) -0.0051(12) -0.0089(11) 0.0017(12)
O16 0.0563(12) 0.0511(12) 0.0595(12) -0.0135(10) -0.0026(9) -0.0140(10)
N7 0.0520(14) 0.0479(14) 0.0400(12) -0.0082(11) -0.0006(10) -0.0051(12)
N8 0.0557(15) 0.0618(16) 0.0352(12) -0.0094(11) -0.0062(11) 0.0064(13)
C111 0.0440(15) 0.0566(18) 0.0343(14) -0.0084(12) -0.0011(11) -0.0082(13)
O17 0.0515(11) 0.0619(13) 0.0406(10) -0.0105(9) -0.0081(9) -0.0027(9)
N9 0.0571(16) 0.0721(18) 0.0436(14) -0.0183(12) -0.0092(12) 0.0046(13)
C112 0.0500(17) 0.0612(19) 0.0510(17) -0.0184(14) 0.0030(13) -0.0086(15)
C113 0.075(2) 0.080(2) 0.0533(19) -0.0221(17) 0.0073(16) -0.0069(19)
C114 0.085(3) 0.083(3) 0.072(2) -0.029(2) 0.029(2) -0.009(2)
C115 0.058(2) 0.066(2) 0.100(3) -0.017(2) 0.022(2) -0.0067(17)
C116 0.081(3) 0.070(2) 0.089(3) -0.021(2) -0.008(2) 0.007(2)
C117 0.077(2) 0.073(2) 0.068(2) -0.0254(18) -0.0097(18) 0.0127(19)
C118 0.091(3) 0.077(3) 0.148(4) -0.023(3) 0.038(3) 0.010(2)
C119 0.0544(17) 0.0305(14) 0.0538(16) -0.0022(12) -0.0203(13) -0.0006(12)
C120 0.0391(14) 0.0372(14) 0.0396(14) 0.0021(11) -0.0034(11) -0.0041(12)
O18 0.0509(11) 0.0421(11) 0.0506(11) -0.0002(8) -0.0060(9) 0.0049(9)
N10 0.0461(14) 0.0435(14) 0.0510(13) -0.0144(11) -0.0124(11) 0.0018(10)
N11 0.0557(15) 0.0493(14) 0.0387(12) -0.0098(11) -0.0053(11) -0.0079(11)
C121 0.0448(16) 0.0481(17) 0.0424(15) -0.0090(12) -0.0047(12) -0.0004(12)
O19 0.0774(15) 0.0760(15) 0.0402(11) -0.0079(10) 0.0022(10) -0.0293(12)
N12 0.137(3) 0.0436(15) 0.0391(14) -0.0082(12) -0.0045(16) -0.0208(16)
C122 0.074(2) 0.0429(17) 0.0407(15) -0.0084(12) -0.0069(14) -0.0091(15)
C123 0.088(3) 0.064(3) 0.120(3) 0.014(2) -0.014(3) 0.002(2)
C124 0.081(3) 0.100(4) 0.133(4) 0.035(3) -0.040(3) -0.027(3)
C125 0.091(3) 0.071(2) 0.062(2) -0.0089(18) 0.0019(19) -0.033(2)
C126 0.086(3) 0.051(2) 0.102(3) 0.0022(19) -0.002(2) -0.0027(19)
C127 0.078(3) 0.063(2) 0.106(3) 0.007(2) -0.029(2) -0.0118(19)
C128 0.158(5) 0.092(3) 0.116(4) -0.014(3) 0.004(3) -0.072(3)
C129 0.0520(17) 0.0318(14) 0.090(2) -0.0048(14) 0.0318(16) -0.0042(12)
C130 0.0537(17) 0.0356(15) 0.0683(19) -0.0066(13) 0.0137(14) -0.0013(12)
O20 0.075(2) 0.0352(14) 0.0538(19) -0.0008(11) 0.0131(16) -0.0071(12)
C131 0.0556(18) 0.0469(17) 0.083(2) -0.0164(15) 0.0191(16) -0.0156(14)
C132 0.0443(16) 0.0360(15) 0.094(2) -0.0028(15) 0.0099(15) -0.0077(12)
O20X 0.030(5) 0.041(4) 0.131(13) -0.019(4) -0.003(5) -0.005(3)
O21 0.0573(13) 0.0365(11) 0.0951(16) -0.0103(10) 0.0333(11) -0.0071(9)
C133 0.0495(17) 0.0383(16) 0.103(3) -0.0099(16) 0.0185(16) -0.0002(13)
C134 0.046(3) 0.040(3) 0.058(4) -0.005(3) 0.007(3) -0.002(2)
O22 0.066(4) 0.031(2) 0.053(3) -0.009(2) 0.018(3) -0.006(2)
C13X 0.062(5) 0.050(4) 0.085(6) -0.007(4) 0.024(4) -0.005(3)
O22X 0.040(3) 0.042(3) 0.131(9) -0.011(4) 0.004(5) 0.000(2)
C135 0.0474(16) 0.0350(14) 0.0663(18) -0.0031(12) 0.0088(13) -0.0078(12)
C136 0.0451(16) 0.0380(15) 0.0647(18) -0.0071(13) 0.0155(13) -0.0039(12)
O23 0.106(2) 0.187(3) 0.0634(16) 0.0049(18) -0.0089(15) -0.073(2)
C137 0.164(5) 0.165(5) 0.204(6) -0.004(5) 0.039(4) -0.035(4)
Cl1 0.173(4) 0.300(7) 0.215(5) -0.133(5) 0.070(3) -0.074(4)
Cl2 0.205(4) 0.141(3) 0.160(3) -0.040(2) 0.045(2) 0.000(2)
Cl3 0.382(9) 0.167(4) 0.302(7) 0.079(5) -0.158(7) -0.021(5)
Cl1X 0.255(11) 0.292(12) 0.308(10) -0.007(9) 0.106(9) -0.040(9)
Cl2X 0.424(15) 0.48(2) 0.454(13) 0.012(13) -0.040(11) 0.009(15)
Cl3X 0.251(8) 0.203(7) 0.385(14) -0.054(9) 0.064(10) 0.015(6)

loop_
_atom_type_symbol
_atom_type_description
_atom_type_scat_dispersion_real
_atom_type_scat_dispersion_imag
_atom_type_scat_source
C C 0.0033 0.0016 'International Tables Vol C Tables 4.2.6.8 and 6.1.1.4'
H H 0.0000 0.0000 'International Tables Vol C Tables 4.2.6.8 and 6.1.1.4'
N N 0.0061 0.0033 'International Tables Vol C Tables 4.2.6.8 and 6.1.1.4'
O O 0.0106 0.0060 'International Tables Vol C Tables 4.2.6.8 and 6.1.1.4'
S S 0.1246 0.1234 'International Tables Vol C Tables 4.2.6.8 and 6.1.1.4'
Cl Cl 0.1484 0.1585 'International Tables Vol C Tables 4.2.6.8 and 6.1.1.4'

loop_
_geom_angle_atom_site_label_1
_geom_angle_atom_site_label_2
_geom_angle_atom_site_label_3
_geom_angle
C1 O1 C41 118.1(2)
O1 C1 C6 124.4(2)
O1 C1 C2 117.8(2)
C6 C1 C2 117.7(2)
C3 C2 C1 120.8(2)
C3 C2 S4 115.01(18)
C1 C2 S4 123.5(2)
C2 C3 C4 122.1(2)
C5 C4 C3 116.8(2)
C5 C4 C7 120.2(2)
C3 C4 C7 122.9(2)
C4 C5 C6 122.6(2)
C1 C6 C5 119.7(2)
C1 C6 S1 126.8(2)
C5 C6 S1 113.21(19)
C10 C7 C4 108.7(4)
C8X C7 C4 113.8(14)
C10 C7 C8 108.4(4)
C4 C7 C8 111.9(3)
C8X C7 C9X 110.7(12)
C4 C7 C9X 113.5(7)
C10 C7 C9 113.0(4)
C4 C7 C9 109.0(3)
C8 C7 C9 105.9(4)
C8X C7 C10X 108.1(14)
C4 C7 C10X 102.0(10)
C9X C7 C10X 108.1(11)
C12 S1 C6 107.01(12)
C11 O2 C61 115.81(18)
O2 C11 C16 121.0(2)
O2 C11 C12 120.1(2)
C16 C11 C12 118.8(2)
C13 C12 C11 119.8(2)
C13 C12 S1 116.6(2)
C11 C12 S1 123.3(2)
C14 C13 C12 122.2(2)
C13 C14 C15 116.7(2)
C13 C14 C17 118.9(2)
C15 C14 C17 124.4(2)
C14 C15 C16 122.5(2)
C11 C16 C15 119.8(2)
C11 C16 S2 124.4(2)
C15 C16 S2 115.21(19)
C20 C17 C18 109.9(3)
C20 C17 C14 109.2(2)
C18 C17 C14 110.3(2)
C20 C17 C19 110.3(3)
C18 C17 C19 106.5(3)
C14 C17 C19 110.7(2)
C22 S2 C16 110.19(12)
C21 O3 C51 115.28(19)
O3 C21 C26 121.3(2)
O3 C21 C22 119.1(2)
C26 C21 C22 119.6(2)
C21 C22 C23 119.4(2)
C21 C22 S2 123.2(2)
C23 C22 S2 116.78(19)
C22 C23 C24 122.0(2)
C25 C24 C23 117.1(3)
C25 C24 C27 121.9(3)
C23 C24 C27 121.0(3)
C24 C25 C26 122.3(3)
C21 C26 C25 119.6(2)
C21 C26 S3 125.6(2)
C25 C26 S3 114.2(2)
C30X C27 C29X 112.4(9)
C29 C27 C24 109.9(4)
C30X C27 C24 107.7(7)
C29X C27 C24 111.9(5)
C29 C27 C28 107.2(5)
C24 C27 C28 112.2(4)
C29 C27 C30 111.8(5)
C24 C27 C30 106.9(4)
C28 C27 C30 108.9(5)
C30X C27 C28X 109.4(8)
C29X C27 C28X 104.4(8)
C24 C27 C28X 111.0(5)
C26 S3 C36 108.85(12)
C31 O4 C68 112.67(18)
O4 C31 C32 121.0(2)
O4 C31 C36 120.2(2)
C32 C31 C36 118.8(2)
C31 C32 C33 120.3(2)
C31 C32 S4 124.53(19)
C33 C32 S4 114.30(19)
C34 C33 C32 121.8(2)
C35 C34 C33 117.1(2)
C35 C34 C37 121.7(3)
C33 C34 C37 121.3(3)
C34 C35 C36 122.1(3)
C31 C36 C35 119.9(2)
C31 C36 S3 123.1(2)
C35 C36 S3 116.3(2)
C38 C37 C39 118.8(6)
C40X C37 C38X 117.1(8)
C40X C37 C34 112.0(4)
C38 C37 C34 112.1(5)
C39 C37 C34 109.1(4)
C38X C37 C34 110.4(6)
C38 C37 C40 103.7(6)
C39 C37 C40 103.6(5)
C34 C37 C40 108.7(3)
C40X C37 C39X 104.0(6)
C38X C37 C39X 102.7(6)
C34 C37 C39X 109.8(3)
C2 S4 C32 110.03(11)
O1 C41 C42 115.2(2)
O5 C42 N1 123.8(3)
O5 C42 C41 119.6(2)
N1 C42 C41 116.7(3)
C42 N1 N2 121.3(2)
C43 N2 N1 118.0(2)
O6 C43 N3 124.8(3)
O6 C43 N2 122.7(2)
N3 C43 N2 112.4(2)
C43 N3 C44 127.5(3)
C45 C44 C49 117.9(3)
C45 C44 N3 117.9(3)
C49 C44 N3 124.1(3)
C44 C45 C46 121.2(3)
C45 C46 C47 122.1(3)
C48 C47 C46 116.3(3)
C48 C47 C50 121.7(4)
C46 C47 C50 122.0(4)
C47 C48 C49 122.8(3)
C48 C49 C44 119.7(3)
O3 C51 C52 108.9(2)
O7 C52 N4 123.0(3)
O7 C52 C51 120.9(3)
N4 C52 C51 116.1(2)
C52 N4 N5 121.6(2)
C53 N5 N4 116.8(2)
O8 C53 N6 124.6(3)
O8 C53 N5 122.9(3)
N6 C53 N5 112.4(2)
C53 N6 C54 128.4(2)
C59 C54 C55 118.4(3)
C59 C54 N6 117.6(3)
C55 C54 N6 124.0(3)
C56 C55 C54 118.8(3)
C57 C56 C55 123.8(3)
C58 C57 C56 116.0(3)
C58 C57 C60 121.5(4)
C56 C57 C60 122.4(4)
C57 C58 C59 122.0(4)
C54 C59 C58 121.0(3)
O2 C61 C62 106.5(2)
O9 C62 C61 108.1(2)
C63 O9 C62 118.1(3)
O9 C63 C64 122.9(3)
O10 C64 C63 113.3(3)
C64 O10 C65 114.7(3)
O10 C65 C66 111.8(3)
O11 C66 C65 123.2(4)
C66 O11 C67 116.8(3)
O11 C67 C68 105.3(2)
O4 C68 C67 108.1(2)
C69 O12 C109 119.21(18)
O12 C69 C70 124.9(2)
O12 C69 C74 117.1(2)
C70 C69 C74 118.0(2)
C71 C70 C69 119.7(2)
C71 C70 S8 113.02(17)
C69 C70 S8 126.78(19)
C72 C71 C70 123.4(2)
C71 C72 C73 115.8(2)
C71 C72 C75 123.1(2)
C73 C72 C75 121.1(2)
C72 C73 C74 122.4(2)
C73 C74 C69 120.5(2)
C73 C74 S5 115.08(18)
C69 C74 S5 123.59(19)
C78 C75 C77 112.4(3)
C78 C75 C72 109.7(2)
C77 C75 C72 112.9(2)
C78 C75 C76 107.7(3)
C77 C75 C76 105.5(3)
C72 C75 C76 108.3(2)
C74 S5 C80 109.55(11)
C79 O13 C129 113.89(18)
O13 C79 C84 120.4(2)
O13 C79 C80 120.8(2)
C84 C79 C80 118.8(2)
C79 C80 C81 120.4(2)
C79 C80 S5 124.28(19)
C81 C80 S5 114.75(19)
C82 C81 C80 122.1(2)
C81 C82 C83 116.7(2)
C81 C82 C85 123.2(2)
C83 C82 C85 120.1(2)
C82 C83 C84 122.3(2)
C79 C84 C83 119.7(2)
C79 C84 S6 123.86(19)
C83 C84 S6 115.74(19)
C87 C85 C88 109.0(2)
C87 C85 C86 109.0(2)
C88 C85 C86 108.5(2)
C87 C85 C82 109.1(2)
C88 C85 C82 111.0(2)
C86 C85 C82 110.1(2)
C84 S6 C90 109.26(11)
C89 O14 C119 113.53(17)
O14 C89 C90 120.9(2)
O14 C89 C94 119.7(2)
C90 C89 C94 119.4(2)
C89 C90 C91 119.8(2)
C89 C90 S6 124.55(19)
C91 C90 S6 114.94(18)
C92 C91 C90 122.2(2)
C91 C92 C93 117.3(2)
C91 C92 C95 122.4(2)
C93 C92 C95 120.4(2)
C94 C93 C92 121.8(2)
C93 C94 C89 119.6(2)
C93 C94 S7 116.34(19)
C89 C94 S7 122.91(19)
C98 C95 C96 111.2(3)
C98 C95 C92 109.5(2)
C96 C95 C92 109.2(2)
C98 C95 C97 108.5(3)
C96 C95 C97 106.7(3)
C92 C95 C97 111.7(2)
C94 S7 C100 109.98(11)
C99 O15 C136 114.02(17)
O15 C99 C104 120.9(2)
O15 C99 C100 120.8(2)
C104 C99 C100 118.3(2)
C99 C100 C101 120.5(2)
C99 C100 S7 123.60(19)
C101 C100 S7 115.28(19)
C102 C101 C100 121.9(2)
C101 C102 C103 117.0(2)
C101 C102 C105 123.2(2)
C103 C102 C105 119.7(2)
C102 C103 C104 122.0(2)
C99 C104 C103 120.3(2)
C99 C104 S8 122.59(18)
C103 C104 S8 116.68(18)
C108 C105 C106 107.5(4)
C108 C105 C107 110.4(4)
C106 C105 C107 108.2(4)
C18X C105 C16X 111.0(14)
C18X C105 C102 110.5(9)
C108 C105 C102 110.2(3)
C106 C105 C102 111.6(3)
C107 C105 C102 108.9(3)
C16X C105 C102 105.7(8)
C18X C105 C17X 112.1(12)
C16X C105 C17X 104.1(12)
C102 C105 C17X 113.1(9)
C104 S8 C70 107.83(11)
O12 C109 C110 115.3(2)
O16 C110 N7 123.7(2)
O16 C110 C109 119.3(2)
N7 C110 C109 116.9(2)
C110 N7 N8 119.2(2)
C111 N8 N7 116.2(2)
O17 C111 N9 124.4(3)
O17 C111 N8 121.2(2)
N9 C111 N8 114.3(2)
C111 N9 C112 126.9(3)
C113 C112 C117 118.7(3)
C113 C112 N9 116.9(3)
C117 C112 N9 124.3(3)
C112 C113 C114 119.8(4)
C115 C114 C113 122.2(3)
C114 C115 C116 117.8(4)
C114 C115 C118 122.8(4)
C116 C115 C118 119.4(4)
C117 C116 C115 120.9(4)
C112 C117 C116 120.6(3)
O14 C119 C120 109.3(2)
O18 C120 N10 124.9(2)
O18 C120 C119 121.4(2)
N10 C120 C119 113.6(2)
C120 N10 N11 123.4(2)
C121 N11 N10 120.4(2)
O19 C121 N12 124.2(3)
O19 C121 N11 124.8(2)
N12 C121 N11 111.0(2)
C121 N12 C122 126.1(3)
C127 C122 C123 118.6(3)
C127 C122 N12 121.1(3)
C123 C122 N12 120.2(3)
C122 C123 C124 120.3(4)
C125 C124 C123 121.8(4)
C124 C125 C126 117.4(3)
C124 C125 C128 121.9(4)
C126 C125 C128 120.7(4)
C125 C126 C127 120.5(4)
C122 C127 C126 121.2(3)
O13 C129 C130 107.5(2)
O20 C130 C129 107.6(2)
C129 C130 O20X 110.0(4)
C131 O20 C130 115.9(3)
O20X C131 C132 133.3(6)
O20 C131 C132 121.4(3)
O21 C132 C131 114.6(2)
C131 O20X C130 119.9(8)
C132 O21 C133 116.1(2)
O21 C133 C13X 114.0(5)
O21 C133 C134 115.3(3)
O22 C134 C133 119.7(8)
C134 O22 C135 115.8(6)
O22X C13X C133 119.4(12)
C135 O22X C13X 119.2(10)
O22X C135 C136 110.2(5)
O22 C135 C136 107.5(4)
O15 C136 C135 107.2(2)
Cl1X C137 Cl3X 112.8(8)
Cl1 C137 Cl2 107.6(5)
Cl1 C137 Cl3 112.9(6)
Cl2 C137 Cl3 112.5(5)
Cl1X C137 Cl2X 116.5(8)
Cl3X C137 Cl2X 114.5(8)

loop_
_geom_bond_atom_site_label_1
_geom_bond_atom_site_label_2
_geom_bond_distance
O1 C1 1.380(3)
O1 C41 1.442(3)
C1 C6 1.399(3)
C1 C2 1.402(3)
C2 C3 1.381(4)
C2 S4 1.773(2)
C3 C4 1.394(4)
C4 C5 1.379(4)
C4 C7 1.533(4)
C5 C6 1.405(4)
O5 C42 1.222(3)
C6 S1 1.775(3)
C7 C10 1.523(6)
C7 C8X 1.525(14)
C7 C8 1.533(5)
C7 C9X 1.539(13)
C7 C9 1.557(6)
C7 C10X 1.565(13)
S1 C12 1.763(3)
O2 C11 1.382(3)
O2 C61 1.433(3)
C11 C16 1.389(4)
C11 C12 1.404(4)
C12 C13 1.392(4)
C13 C14 1.390(4)
C14 C15 1.390(4)
C14 C17 1.540(4)
C15 C16 1.392(4)
C16 S2 1.774(3)
C17 C20 1.508(4)
C17 C18 1.519(4)
C17 C19 1.548(4)
S2 C22 1.766(3)
O3 C21 1.379(3)
O3 C51 1.435(3)
C21 C26 1.389(4)
C21 C22 1.393(3)
C22 C23 1.395(4)
C23 C24 1.396(4)
C24 C25 1.384(4)
C24 C27 1.538(4)
C25 C26 1.391(4)
C26 S3 1.774(3)
C27 C29 1.491(7)
C27 C30X 1.524(10)
C27 C29X 1.535(10)
C27 C28 1.542(7)
C27 C30 1.542(7)
C27 C28X 1.560(10)
S3 C36 1.774(3)
O4 C31 1.377(3)
O4 C68 1.438(3)
C31 C32 1.384(3)
C31 C36 1.388(4)
C32 C33 1.396(4)
C32 S4 1.776(3)
C33 C34 1.385(4)
C34 C35 1.385(4)
C34 C37 1.534(4)
C35 C36 1.395(4)
C37 C40X 1.455(7)
C37 C38 1.462(8)
C37 C39 1.475(7)
C37 C38X 1.480(9)
C37 C40 1.629(7)
C37 C39X 1.632(8)
C41 C42 1.503(4)
C42 N1 1.335(3)
N1 N2 1.385(3)
N2 C43 1.358(4)
C43 O6 1.228(3)
C43 N3 1.355(3)
N3 C44 1.417(4)
C44 C45 1.378(4)
C44 C49 1.392(4)
C45 C46 1.381(5)
C46 C47 1.381(5)
C47 C48 1.379(5)
C47 C50 1.488(5)
C48 C49 1.388(5)
C51 C52 1.492(4)
C52 O7 1.235(3)
C52 N4 1.337(4)
N4 N5 1.394(3)
N5 C53 1.373(4)
C53 O8 1.221(3)
C53 N6 1.351(4)
N6 C54 1.403(4)
C54 C59 1.381(4)
C54 C55 1.398(4)
C55 C56 1.384(5)
C56 C57 1.382(5)
C57 C58 1.378(5)
C57 C60 1.503(5)
C58 C59 1.386(5)
C61 C62 1.485(4)
C62 O9 1.417(4)
O9 C63 1.374(4)
C63 C64 1.447(5)
C64 O10 1.388(4)
O10 C65 1.414(4)
C65 C66 1.441(5)
C66 O11 1.353(5)
O11 C67 1.419(4)
C67 C68 1.493(4)
O12 C69 1.382(3)
O12 C109 1.444(3)
C69 C70 1.396(3)
C69 C74 1.399(3)
C70 C71 1.395(3)
C70 S8 1.773(2)
C71 C72 1.389(3)
C72 C73 1.390(3)
C72 C75 1.524(4)
C73 C74 1.396(3)
C74 S5 1.778(2)
C75 C78 1.499(4)
C75 C77 1.508(4)
C75 C76 1.562(4)
S5 C80 1.778(3)
O13 C79 1.377(3)
O13 C129 1.430(3)
C79 C84 1.388(3)
C79 C80 1.389(3)
C80 C81 1.400(3)
C81 C82 1.376(4)
C82 C83 1.396(4)
C82 C85 1.544(3)
C83 C84 1.399(3)
C84 S6 1.766(3)
C85 C87 1.531(4)
C85 C88 1.533(4)
C85 C86 1.541(4)
S6 C90 1.773(3)
O14 C89 1.381(3)
O14 C119 1.435(3)
C89 C90 1.388(3)
C89 C94 1.393(3)
C90 C91 1.390(3)
C91 C92 1.381(4)
C92 C93 1.396(4)
C92 C95 1.535(3)
C93 C94 1.391(3)
C94 S7 1.774(3)
C95 C98 1.510(4)
C95 C96 1.534(5)
C95 C97 1.538(4)
S7 C100 1.775(3)
O15 C99 1.373(3)
O15 C136 1.440(3)
C99 C104 1.391(3)
C99 C100 1.393(3)
C100 C101 1.394(4)
C101 C102 1.386(4)
C102 C103 1.391(4)
C102 C105 1.539(4)
C103 C104 1.395(3)
C104 S8 1.763(2)
C105 C18X 1.483(13)
C105 C108 1.511(5)
C105 C106 1.517(5)
C105 C107 1.518(5)
C105 C16X 1.524(13)
C105 C17X 1.540(15)
C109 C110 1.502(4)
C110 O16 1.220(3)
C110 N7 1.352(4)
N7 N8 1.384(3)
N8 C111 1.368(4)
C111 O17 1.239(3)
C111 N9 1.358(3)
N9 C112 1.421(4)
C112 C113 1.373(4)
C112 C117 1.375(5)
C113 C114 1.392(5)
C114 C115 1.346(6)
C115 C116 1.389(5)
C115 C118 1.522(5)
C116 C117 1.378(5)
C119 C120 1.501(4)
C120 O18 1.222(3)
C120 N10 1.338(3)
N10 N11 1.383(3)
N11 C121 1.366(4)
C121 O19 1.213(3)
C121 N12 1.354(4)
N12 C122 1.421(4)
C122 C127 1.352(5)
C122 C123 1.367(5)
C123 C124 1.390(6)
C124 C125 1.358(6)
C125 C126 1.386(5)
C125 C128 1.507(5)
C126 C127 1.392(5)
C129 C130 1.493(4)
C130 O20 1.423(4)
C130 O20X 1.494(9)
O20 C131 1.375(4)
C131 O20X 1.240(9)
C131 C132 1.449(4)
C132 O21 1.371(3)
O21 C133 1.391(3)
C133 C13X 1.435(9)
C133 C134 1.446(6)
C134 O22 1.405(8)
O22 C135 1.459(7)
C13X O22X 1.415(12)
O22X C135 1.359(10)
C135 C136 1.484(4)
C137 Cl1X 1.670(10)
C137 Cl3X 1.699(10)
C137 Cl1 1.702(8)
C137 Cl2 1.719(9)
C137 Cl3 1.722(8)
C137 Cl2X 1.922(14)

loop_
_geom_hbond_atom_site_label_D
_geom_hbond_atom_site_label_H
_geom_hbond_atom_site_label_A
_geom_hbond_distance_DH
_geom_hbond_distance_HA
_geom_hbond_distance_DA
_geom_hbond_angle_DHA
_geom_hbond_site_symmetry_A
N1 H1 S4 0.876(16) 2.403(17) 3.276(3) 174(2) .
N2 H2 O23 0.861(18) 2.07(2) 2.893(4) 160(3) .
N3 H3 O18 0.87(4) 2.11(4) 2.974(3) 175(3) .
N4 H4 O3 0.814(17) 2.13(3) 2.568(3) 113(2) .
N5 H5 O6 0.808(17) 2.30(2) 2.989(3) 144(3) .
N6 H6 O6 0.849(19) 2.10(2) 2.913(3) 161(4) .
N7 H7 S5 0.855(17) 2.454(17) 3.308(3) 178(3) .
N8 H8 O8 0.837(17) 2.14(2) 2.928(3) 156(3) 4_666
N9 H9 O7 0.854(18) 2.03(2) 2.849(3) 162(3) 4_666
N11 H11 O17 0.857(17) 2.24(2) 3.025(3) 153(3) .
N12 H12 O17 0.845(19) 2.24(3) 2.978(3) 145(4) .

loop_
_geom_torsion_atom_site_label_1
_geom_torsion_atom_site_label_2
_geom_torsion_atom_site_label_3
_geom_torsion_atom_site_label_4
_geom_torsion
C41 O1 C1 C6 -58.4(3)
C41 O1 C1 C2 125.4(2)
O1 C1 C2 C3 -177.5(2)
C6 C1 C2 C3 6.1(4)
O1 C1 C2 S4 -7.5(3)
C6 C1 C2 S4 176.01(19)
C1 C2 C3 C4 -1.0(4)
S4 C2 C3 C4 -171.7(2)
C2 C3 C4 C5 -3.4(4)
C2 C3 C4 C7 174.7(3)
C3 C4 C5 C6 2.7(4)
C7 C4 C5 C6 -175.5(3)
O1 C1 C6 C5 177.1(2)
C2 C1 C6 C5 -6.7(4)
O1 C1 C6 S1 4.0(4)
C2 C1 C6 S1 -179.8(2)
C4 C5 C6 C1 2.4(4)
C4 C5 C6 S1 176.4(2)
C5 C4 C7 C10 72.8(5)
C3 C4 C7 C10 -105.2(5)
C5 C4 C7 C8X -141.5(15)
C3 C4 C7 C8X 40.6(16)
C5 C4 C7 C8 -167.6(4)
C3 C4 C7 C8 14.4(5)
C5 C4 C7 C9X -13.7(14)
C3 C4 C7 C9X 168.4(13)
C5 C4 C7 C9 -50.8(6)
C3 C4 C7 C9 131.2(5)
C5 C4 C7 C10X 102.4(15)
C3 C4 C7 C10X -75.6(15)
C1 C6 S1 C12 -42.7(3)
C5 C6 S1 C12 143.8(2)
C61 O2 C11 C16 90.5(3)
C61 O2 C11 C12 -92.1(3)
O2 C11 C12 C13 -179.1(2)
C16 C11 C12 C13 -1.6(4)
O2 C11 C12 S1 7.3(3)
C16 C11 C12 S1 -175.23(18)
C6 S1 C12 C13 129.2(2)
C6 S1 C12 C11 -57.0(2)
C11 C12 C13 C14 3.3(4)
S1 C12 C13 C14 177.36(19)
C12 C13 C14 C15 -1.5(4)
C12 C13 C14 C17 178.5(2)
C13 C14 C15 C16 -2.1(4)
C17 C14 C15 C16 177.9(2)
O2 C11 C16 C15 175.7(2)
C12 C11 C16 C15 -1.8(4)
O2 C11 C16 S2 -13.8(3)
C12 C11 C16 S2 168.70(19)
C14 C15 C16 C11 3.7(4)
C14 C15 C16 S2 -167.6(2)
C13 C14 C17 C20 66.1(3)
C15 C14 C17 C20 -113.9(3)
C13 C14 C17 C18 -54.7(3)
C15 C14 C17 C18 125.3(3)
C13 C14 C17 C19 -172.3(3)
C15 C14 C17 C19 7.7(4)
C11 C16 S2 C22 44.8(3)
C15 C16 S2 C22 -144.3(2)
C51 O3 C21 C26 -79.5(3)
C51 O3 C21 C22 102.0(3)
O3 C21 C22 C23 178.6(2)
C26 C21 C22 C23 0.2(4)
O3 C21 C22 S2 -10.9(3)
C26 C21 C22 S2 170.7(2)
C16 S2 C22 C21 54.2(3)
C16 S2 C22 C23 -135.0(2)
C21 C22 C23 C24 1.2(4)
S2 C22 C23 C24 -169.9(2)
C22 C23 C24 C25 -2.4(4)
C22 C23 C24 C27 178.0(3)
C23 C24 C25 C26 2.2(4)
C27 C24 C25 C26 -178.1(3)
O3 C21 C26 C25 -178.7(2)
C22 C21 C26 C25 -0.3(4)
O3 C21 C26 S3 10.4(4)
C22 C21 C26 S3 -171.2(2)
C24 C25 C26 C21 -1.0(4)
C24 C25 C26 S3 170.9(2)
C25 C24 C27 C29 -118.0(5)
C23 C24 C27 C29 61.6(6)
C25 C24 C27 C30X 80.1(10)
C23 C24 C27 C30X -100.3(10)
C25 C24 C27 C29X -155.9(10)
C23 C24 C27 C29X 23.7(10)
C25 C24 C27 C28 1.1(7)
C23 C24 C27 C28 -179.3(6)
C25 C24 C27 C30 120.4(6)
C23 C24 C27 C30 -60.0(6)
C25 C24 C27 C28X -39.6(9)
C23 C24 C27 C28X 140.0(9)
C21 C26 S3 C36 -37.9(3)
C25 C26 S3 C36 150.83(19)
C68 O4 C31 C32 92.3(3)
C68 O4 C31 C36 -88.6(3)
O4 C31 C32 C33 -179.4(2)
C36 C31 C32 C33 1.4(4)
O4 C31 C32 S4 -11.0(3)
C36 C31 C32 S4 169.82(19)
C31 C32 C33 C34 1.0(4)
S4 C32 C33 C34 -168.5(2)
C32 C33 C34 C35 -2.8(4)
C32 C33 C34 C37 176.4(2)
C33 C34 C35 C36 2.4(4)
C37 C34 C35 C36 -176.9(2)
O4 C31 C36 C35 178.9(2)
C32 C31 C36 C35 -1.9(4)
O4 C31 C36 S3 9.1(3)
C32 C31 C36 S3 -171.69(19)
C34 C35 C36 C31 0.0(4)
C34 C35 C36 S3 170.5(2)
C26 S3 C36 C31 -53.3(2)
C26 S3 C36 C35 136.5(2)
C35 C34 C37 C40X 114.1(6)
C33 C34 C37 C40X -65.1(6)
C35 C34 C37 C38 -79.7(6)
C33 C34 C37 C38 101.1(6)
C35 C34 C37 C39 54.0(5)
C33 C34 C37 C39 -125.2(5)
C35 C34 C37 C38X -113.4(7)
C33 C34 C37 C38X 67.4(7)
C35 C34 C37 C40 166.3(4)
C33 C34 C37 C40 -12.9(5)
C35 C34 C37 C39X -0.9(5)
C33 C34 C37 C39X 179.9(5)
C3 C2 S4 C32 -127.0(2)
C1 C2 S4 C32 62.5(2)
C31 C32 S4 C2 41.3(3)
C33 C32 S4 C2 -149.65(19)
C1 O1 C41 C42 -110.8(3)
O1 C41 C42 O5 -165.3(3)
O1 C41 C42 N1 14.9(4)
O5 C42 N1 N2 -3.1(5)
C41 C42 N1 N2 176.7(2)
C42 N1 N2 C43 76.1(4)
N1 N2 C43 O6 6.7(4)
N1 N2 C43 N3 -176.3(2)
O6 C43 N3 C44 -6.8(5)
N2 C43 N3 C44 176.3(3)
C43 N3 C44 C45 -166.1(3)
C43 N3 C44 C49 16.5(5)
C49 C44 C45 C46 -2.5(5)
N3 C44 C45 C46 180.0(3)
C44 C45 C46 C47 0.9(6)
C45 C46 C47 C48 0.4(5)
C45 C46 C47 C50 178.7(4)
C46 C47 C48 C49 -0.2(5)
C50 C47 C48 C49 -178.6(3)
C47 C48 C49 C44 -1.3(5)
C45 C44 C49 C48 2.6(5)
N3 C44 C49 C48 -180.0(3)
C21 O3 C51 C52 169.9(2)
O3 C51 C52 O7 -167.6(2)
O3 C51 C52 N4 13.9(3)
O7 C52 N4 N5 -9.6(4)
C51 C52 N4 N5 168.9(2)
C52 N4 N5 C53 -52.2(4)
N4 N5 C53 O8 -16.2(4)
N4 N5 C53 N6 166.0(2)
O8 C53 N6 C54 3.1(5)
N5 C53 N6 C54 -179.1(3)
C53 N6 C54 C59 172.9(3)
C53 N6 C54 C55 -8.5(5)
C59 C54 C55 C56 -0.6(5)
N6 C54 C55 C56 -179.2(3)
C54 C55 C56 C57 1.1(6)
C55 C56 C57 C58 0.0(6)
C55 C56 C57 C60 177.6(4)
C56 C57 C58 C59 -1.5(6)
C60 C57 C58 C59 -179.2(4)
C55 C54 C59 C58 -0.9(5)
N6 C54 C59 C58 177.8(3)
C57 C58 C59 C54 2.1(6)
C11 O2 C61 C62 175.1(2)
O2 C61 C62 O9 172.1(3)
C61 C62 O9 C63 156.1(3)
C62 O9 C63 C64 66.3(5)
O9 C63 C64 O10 -63.0(5)
C63 C64 O10 C65 -175.2(4)
C64 O10 C65 C66 166.2(4)
O10 C65 C66 O11 69.5(6)
C65 C66 O11 C67 -59.7(6)
C66 O11 C67 C68 -158.2(4)
C31 O4 C68 C67 170.0(2)
O11 C67 C68 O4 -169.2(3)
C109 O12 C69 C70 -54.4(3)
C109 O12 C69 C74 129.3(2)
O12 C69 C70 C71 178.9(2)
C74 C69 C70 C71 -4.8(3)
O12 C69 C70 S8 7.9(3)
C74 C69 C70 S8 -175.85(17)
C69 C70 C71 C72 0.2(3)
S8 C70 C71 C72 172.48(19)
C70 C71 C72 C73 4.0(3)
C70 C71 C72 C75 -176.9(2)
C71 C72 C73 C74 -3.8(4)
C75 C72 C73 C74 177.1(2)
C72 C73 C74 C69 -0.7(4)
C72 C73 C74 S5 -170.43(19)
O12 C69 C74 C73 -178.4(2)
C70 C69 C74 C73 5.0(3)
O12 C69 C74 S5 -9.6(3)
C70 C69 C74 S5 173.87(17)
C71 C72 C75 C78 -115.5(3)
C73 C72 C75 C78 63.6(4)
C71 C72 C75 C77 10.8(4)
C73 C72 C75 C77 -170.2(3)
C71 C72 C75 C76 127.2(3)
C73 C72 C75 C76 -53.8(3)
C73 C74 S5 C80 -131.97(18)
C69 C74 S5 C80 58.6(2)
C129 O13 C79 C84 -90.6(3)
C129 O13 C79 C80 91.0(3)
O13 C79 C80 C81 -179.7(2)
C84 C79 C80 C81 1.8(4)
O13 C79 C80 S5 -9.2(3)
C84 C79 C80 S5 172.34(18)
C74 S5 C80 C79 41.7(2)
C74 S5 C80 C81 -147.29(18)
C79 C80 C81 C82 0.5(4)
S5 C80 C81 C82 -170.9(2)
C80 C81 C82 C83 -3.1(4)
C80 C81 C82 C85 177.6(2)
C81 C82 C83 C84 3.5(4)
C85 C82 C83 C84 -177.2(2)
O13 C79 C84 C83 -179.9(2)
C80 C79 C84 C83 -1.4(4)
O13 C79 C84 S6 10.4(3)
C80 C79 C84 S6 -171.13(18)
C82 C83 C84 C79 -1.3(4)
C82 C83 C84 S6 169.2(2)
C81 C82 C85 C87 99.9(3)
C83 C82 C85 C87 -79.3(3)
C81 C82 C85 C88 -20.3(4)
C83 C82 C85 C88 160.5(3)
C81 C82 C85 C86 -140.4(3)
C83 C82 C85 C86 40.3(3)
C79 C84 S6 C90 -48.3(2)
C83 C84 S6 C90 141.6(2)
C119 O14 C89 C90 -80.6(3)
C119 O14 C89 C94 101.0(3)
O14 C89 C90 C91 -179.8(2)
C94 C89 C90 C91 -1.5(3)
O14 C89 C90 S6 10.7(3)
C94 C89 C90 S6 -170.97(18)
C84 S6 C90 C89 -45.4(2)
C84 S6 C90 C91 144.63(19)
C89 C90 C91 C92 0.5(4)
S6 C90 C91 C92 170.92(19)
C90 C91 C92 C93 1.1(4)
C90 C91 C92 C95 -179.3(2)
C91 C92 C93 C94 -1.6(4)
C95 C92 C93 C94 178.7(2)
C92 C93 C94 C89 0.6(4)
C92 C93 C94 S7 -167.56(19)
O14 C89 C94 C93 179.3(2)
C90 C89 C94 C93 1.0(3)
O14 C89 C94 S7 -13.3(3)
C90 C89 C94 S7 168.31(18)
C91 C92 C95 C98 122.5(3)
C93 C92 C95 C98 -57.8(4)
C91 C92 C95 C96 -115.6(3)
C93 C92 C95 C96 64.1(3)
C91 C92 C95 C97 2.3(4)
C93 C92 C95 C97 -178.1(3)
C93 C94 S7 C100 -136.83(19)
C89 C94 S7 C100 55.4(2)
C136 O15 C99 C104 -88.9(3)
C136 O15 C99 C100 92.9(3)
O15 C99 C100 C101 178.6(2)
C104 C99 C100 C101 0.4(4)
O15 C99 C100 S7 -10.8(3)
C104 C99 C100 S7 170.97(18)
C94 S7 C100 C99 42.7(3)
C94 S7 C100 C101 -146.3(2)
C99 C100 C101 C102 0.9(4)
S7 C100 C101 C102 -170.4(2)
C100 C101 C102 C103 -1.8(4)
C100 C101 C102 C105 178.4(2)
C101 C102 C103 C104 1.4(4)
C105 C102 C103 C104 -178.8(2)
O15 C99 C104 C103 -179.0(2)
C100 C99 C104 C103 -0.9(3)
O15 C99 C104 S8 9.1(3)
C100 C99 C104 S8 -172.72(18)
C102 C103 C104 C99 -0.1(4)
C102 C103 C104 S8 172.26(19)
C101 C102 C105 C18X 47.3(13)
C103 C102 C105 C18X -132.6(13)
C101 C102 C105 C108 118.7(4)
C103 C102 C105 C108 -61.2(4)
C101 C102 C105 C106 -0.7(5)
C103 C102 C105 C106 179.5(4)
C101 C102 C105 C107 -120.0(5)
C103 C102 C105 C107 60.1(5)
C101 C102 C105 C16X -72.9(13)
C103 C102 C105 C16X 107.2(13)
C101 C102 C105 C17X 173.8(13)
C103 C102 C105 C17X -6.0(13)
C99 C104 S8 C70 -52.3(2)
C103 C104 S8 C70 135.62(18)
C71 C70 S8 C104 141.27(17)
C69 C70 S8 C104 -47.2(2)
C69 O12 C109 C110 -105.1(2)
O12 C109 C110 O16 -160.0(2)
O12 C109 C110 N7 21.2(3)
O16 C110 N7 N8 8.3(4)
C109 C110 N7 N8 -172.9(2)
C110 N7 N8 C111 63.2(3)
N7 N8 C111 O17 20.9(4)
N7 N8 C111 N9 -161.9(2)
O17 C111 N9 C112 8.5(5)
N8 C111 N9 C112 -168.6(3)
C111 N9 C112 C113 161.9(3)
C111 N9 C112 C117 -18.1(5)
C117 C112 C113 C114 -1.4(5)
N9 C112 C113 C114 178.6(3)
C112 C113 C114 C115 2.1(6)
C113 C114 C115 C116 -1.7(6)
C113 C114 C115 C118 177.5(4)
C114 C115 C116 C117 0.7(6)
C118 C115 C116 C117 -178.5(4)
C113 C112 C117 C116 0.5(5)
N9 C112 C117 C116 -179.6(3)
C115 C116 C117 C112 -0.1(6)
C89 O14 C119 C120 164.1(2)
O14 C119 C120 O18 -161.6(2)
O14 C119 C120 N10 20.5(3)
O18 C120 N10 N11 0.9(4)
C119 C120 N10 N11 178.6(2)
C120 N10 N11 C121 -69.9(4)
N10 N11 C121 O19 0.3(4)
N10 N11 C121 N12 -179.1(3)
O19 C121 N12 C122 -7.2(5)
N11 C121 N12 C122 172.3(3)
C121 N12 C122 C127 78.4(5)
C121 N12 C122 C123 -103.7(4)
C127 C122 C123 C124 4.7(6)
N12 C122 C123 C124 -173.2(4)
C122 C123 C124 C125 -3.1(8)
C123 C124 C125 C126 0.1(7)
C123 C124 C125 C128 180.0(4)
C124 C125 C126 C127 1.3(6)
C128 C125 C126 C127 -178.6(4)
C123 C122 C127 C126 -3.4(6)
N12 C122 C127 C126 174.5(3)
C125 C126 C127 C122 0.4(6)
C79 O13 C129 C130 174.8(2)
O13 C129 C130 O20 164.8(3)
O13 C129 C130 O20X -149.2(7)
C129 C130 O20 C131 141.5(3)
O20X C130 O20 C131 40.8(6)
C130 O20 C131 O20X -46.2(6)
C130 O20 C131 C132 76.0(5)
O20X C131 C132 O21 7.2(11)
O20 C131 C132 O21 -53.3(5)
O20 C131 O20X C130 45.5(9)
C132 C131 O20X C130 -51.4(19)
O20 C130 O20X C131 -48.7(10)
C129 C130 O20X C131 -143.5(11)
C131 C132 O21 C133 -174.2(3)
C132 O21 C133 C13X 171.4(7)
C132 O21 C133 C134 -154.1(5)
O21 C133 C134 O22 -55.7(9)
C13X C133 C134 O22 39.4(8)
C133 C134 O22 C135 73.5(12)
O21 C133 C13X O22X 52.7(15)
C134 C133 C13X O22X -47.0(11)
C133 C13X O22X C135 -75(2)
C13X O22X C135 O22 -51.5(13)
C13X O22X C135 C136 -139.0(13)
C134 O22 C135 O22X 46.0(13)
C134 O22 C135 C136 146.6(7)
C99 O15 C136 C135 177.3(2)
O22X C135 C136 O15 -162.4(6)
O22 C135 C136 O15 172.9(4)

loop_
_platon_squeeze_void_nr
_platon_squeeze_void_average_x
_platon_squeeze_void_average_y
_platon_squeeze_void_average_z
_platon_squeeze_void_volume
_platon_squeeze_void_count_electrons
_platon_squeeze_void_content
1 0.000 0.000 0.000 357 93 ' '
2 -0.079 0.370 0.276 200 47 ' '
3 0.079 0.630 0.724 200 47 ' '
4 0.172 0.981 0.308 9 0 ' '
5 0.421 0.130 0.776 200 47 ' '
6 0.500 0.500 0.500 357 93 ' '
7 0.328 0.481 0.192 9 0 ' '
8 0.579 0.870 0.224 200 47 ' '
9 0.672 0.519 0.808 9 0 ' '
10 0.828 0.019 0.692 9 0 ' '
